data_1551429
loop_
_publ_author_name
'Ren-Wu Huang'
'Yong-Sheng Wei'
'Xi-Yan Dong'
'Xiao-Hui Wu'
'Chen-Xia Du'
'Shuang-Quan Zang'
'Thomas C. W. Mak'

_publ_section_title
;
 Hypersensitive dual-function luminescence switching of a
 silver-chalcogenolate cluster-based metal-organic framework
;
_journal_name_full 'Nature Chemistry'
_journal_page_first 689
_journal_page_last 697
_journal_paper_doi 10.1038/nchem.2718
_journal_volume 9
_journal_year 2017
_chemical_formula_moiety '2(C24 H36 Ag6 F9 N3 O6 S3), C2 H3 N'
_chemical_formula_sum 'C50 H75 Ag12 F18 N7 O12 S6'
_chemical_formula_weight 2794.97
_space_group_crystal_system triclinic
_space_group_IT_number 2
_space_group_name_Hall '-P 1'
_space_group_name_H-M_alt 'P -1'
_atom_sites_solution_hydrogens mixed
_atom_sites_solution_primary direct
_cell_angle_alpha 91.3274(19)
_cell_angle_beta 95.0852(19)
_cell_angle_gamma 94.9884(19)
_cell_formula_units_Z 2
_cell_length_a 15.4518(4)
_cell_length_b 15.8621(4)
_cell_length_c 17.9312(4)
_cell_measurement_reflns_used 17607
_cell_measurement_temperature 279.99(10)
_cell_measurement_theta_max 26.3010
_cell_measurement_theta_min 2.7720
_cell_volume 4358.91(19)
_computing_cell_refinement 'CrysAlisPro 1.171.39.7b (Rigaku OD, 2015)'
_computing_data_collection 'CrysAlisPro 1.171.39.7b (Rigaku OD, 2015)'
_computing_data_reduction 'CrysAlisPro 1.171.39.7b (Rigaku OD, 2015)'
_computing_molecular_graphics 'Olex2 (Dolomanov et al., 2009)'
_computing_publication_material 'Olex2 (Dolomanov et al., 2009)'
_computing_structure_refinement 'ShelXL (Sheldrick, 2015)'
_computing_structure_solution 'ShelXS (Sheldrick, 2008)'
_diffrn_ambient_environment air
_diffrn_ambient_temperature 279.99(10)
_diffrn_detector 'CCD plate'
_diffrn_measured_fraction_theta_full 0.997
_diffrn_measured_fraction_theta_max 0.997
_diffrn_measurement_details
;
List of Runs (angles in degrees, time in seconds):

  # Type    Start    End  Width  t~exp~   \w     \q     \k     \f   Frames
--------------------------------------------------------------------------
  1  \w    -17.00  89.00   0.50    2.00    --    2.80  38.00  30.00  212
  2  \w    -22.00  85.00   0.50    2.00    --    2.80  19.00 150.00  214
  3  \w    -33.00  30.00   0.50    2.00    --   -2.70 -82.00  30.00  126
  4  \w    -90.00  17.00   0.50    2.00    --   -2.70 -38.00 150.00  214
;
_diffrn_measurement_device 'four-circle diffractometer'
_diffrn_measurement_device_type 'XtaLAB Pro: Kappa single'
_diffrn_measurement_method '\w scans'
_diffrn_orient_matrix_type 'CrysAlisPro convention (1999,Acta A55,543-557)'
_diffrn_orient_matrix_UB_11 -0.0058423000
_diffrn_orient_matrix_UB_12 0.0014302000
_diffrn_orient_matrix_UB_13 -0.0396197000
_diffrn_orient_matrix_UB_21 -0.0001104000
_diffrn_orient_matrix_UB_22 0.0446757000
_diffrn_orient_matrix_UB_23 0.0026459000
_diffrn_orient_matrix_UB_31 0.0459001000
_diffrn_orient_matrix_UB_32 0.0043359000
_diffrn_orient_matrix_UB_33 -0.0013910000
_diffrn_radiation_monochromator graphite
_diffrn_radiation_probe x-ray
_diffrn_radiation_type MoK\a
_diffrn_radiation_wavelength 0.71073
_diffrn_reflns_av_R_equivalents 0.0217
_diffrn_reflns_av_unetI/netI 0.0226
_diffrn_reflns_Laue_measured_fraction_full 0.997
_diffrn_reflns_Laue_measured_fraction_max 0.997
_diffrn_reflns_limit_h_max 17
_diffrn_reflns_limit_h_min -19
_diffrn_reflns_limit_k_max 19
_diffrn_reflns_limit_k_min -19
_diffrn_reflns_limit_l_max 22
_diffrn_reflns_limit_l_min -22
_diffrn_reflns_number 59318
_diffrn_reflns_point_group_measured_fraction_full 0.997
_diffrn_reflns_point_group_measured_fraction_max 0.997
_diffrn_reflns_theta_full 25.250
_diffrn_reflns_theta_max 26.371
_diffrn_reflns_theta_min 2.534
_diffrn_source MM007HF-DW
_diffrn_source_type 'Microfocus Rotating Anode X-ray Source'
_exptl_absorpt_coefficient_mu 2.863
_exptl_absorpt_correction_T_max 0.656
_exptl_absorpt_correction_T_min 0.577
_exptl_absorpt_correction_type gaussian
_exptl_absorpt_process_details
;
CrysAlisPro 1.171.39.7b (Rigaku Oxford Diffraction, 2015)
Numerical absorption correction based on gaussian integration over
			a multifaceted crystal model
Empirical absorption correction using spherical harmonics,
 implemented in SCALE3 ABSPACK scaling algorithm.
;
_exptl_crystal_colour colourless
_exptl_crystal_colour_primary colourless
_exptl_crystal_density_diffrn 2.129
_exptl_crystal_description block
_exptl_crystal_F_000 2684
_exptl_crystal_size_max 0.24
_exptl_crystal_size_mid 0.218
_exptl_crystal_size_min 0.196
_refine_diff_density_max 1.264
_refine_diff_density_min -0.691
_refine_diff_density_rms 0.080
_refine_ls_extinction_coef .
_refine_ls_extinction_method none
_refine_ls_goodness_of_fit_ref 1.035
_refine_ls_hydrogen_treatment constr
_refine_ls_matrix_type full
_refine_ls_number_parameters 1172
_refine_ls_number_reflns 17770
_refine_ls_number_restraints 277
_refine_ls_restrained_S_all 1.101
_refine_ls_R_factor_all 0.0447
_refine_ls_R_factor_gt 0.0330
_refine_ls_shift/su_max 0.002
_refine_ls_shift/su_mean 0.000
_refine_ls_structure_factor_coef Fsqd
_refine_ls_weighting_details
;
 w=1/[\s^2^(Fo^2^)+(0.0438P)^2^+5.1700P]
 where P=(Fo^2^+2Fc^2^)/3
;
_refine_ls_weighting_scheme calc
_refine_ls_wR_factor_gt 0.0859
_refine_ls_wR_factor_ref 0.0925
_reflns_Friedel_coverage 0.000
_reflns_Friedel_fraction_full .
_reflns_Friedel_fraction_max .
_reflns_number_gt 14152
_reflns_number_total 17770
_reflns_threshold_expression 'I > 2\s(I)'
_cod_data_source_file nchem.2718-s6.cif
_cod_data_source_block ag12-280k
_cod_original_cell_volume 4358.92(18)
_cod_database_code 1551429
_chemical_oxdiff_formula 'C50 H75 Ag12 F18 N7 O12 S6'
_chemical_oxdiff_usercomment st
_shelx_space_group_comment
;
The symmetry employed for this shelxl refinement is uniquely defined
by the following loop, which should always be used as a source of
symmetry information in preference to the above space-group names.
They are only intended as comments.
;
_shelx_estimated_absorpt_t_max 0.604
_shelx_estimated_absorpt_t_min 0.547
_reflns_odcompleteness_completeness 99.66
_reflns_odcompleteness_iscentric 1
_reflns_odcompleteness_theta 26.32
_olex2_refinement_description
;
1. Fixed Uiso
 At 1.5 times of:
  All C(H,H,H) groups
2. Restrained distances
 N6-C47
 1.1 with sigma of 0.01
 N6-C48
 2.57 with sigma of 0.01
 N6-C48
 2.55 with sigma of 0.02
 C48-C47
 1.45 with sigma of 0.01
 C30-F7A \\sim C30-F7B \\sim C30-F7C \\sim C30-F8A \\sim C30-F8B \\sim C30-F8C
\\sim C30-F9A \\sim C30-F9B
 \\sim C30-F9C
 with sigma of 0.01
 C34-F13 \\sim C34-F13B \\sim C34-F14 \\sim C34-F14B \\sim C34-F15 \\sim
C34-F15B
 with sigma of 0.01
 F18B-F16B \\sim F18B-F17B \\sim F16B-F17B
 with sigma of 0.02
 C36-F16 \\sim C36-F17 \\sim C36-F18 \\sim C36B-F16B \\sim C36B-F17B \\sim
C36B-F18B
 with sigma of 0.01
 C35-O12 \\sim O12-C35B
 with sigma of 0.01
 S2B-C5 \\sim C5-S2
 with sigma of 0.01
3. Rigid bond restraints
 Ag10, S4
 with sigma for 1-2 distances of 0.001 and sigma for 1-3 distances of 0.001
 C29, C30
 with sigma for 1-2 distances of 0.001 and sigma for 1-3 distances of 0.001
 O5, C29
 with sigma for 1-2 distances of 0.001 and sigma for 1-3 distances of 0.001
 C29, O6
 with sigma for 1-2 distances of 0.001 and sigma for 1-3 distances of 0.001
4. Uiso/Uaniso restraints and constraints
Uanis(F3) \\sim Ueq, Uanis(O11) \\sim Ueq, Uanis(C44) \\sim Ueq, Uanis(C52)
\\sim Ueq: with sigma of 0.01 and sigma for terminal atoms of 0.02
Uanis(C30) \\sim Ueq, Uanis(C22) \\sim Ueq, Uanis(C24) \\sim Ueq, Uanis(F13)
\\sim Ueq: with sigma of 0.004 and sigma for terminal atoms of 0.008
Uanis(C35B) \\sim Ueq, Uanis(C35) \\sim Ueq, Uanis(C36B) \\sim Ueq, Uanis(C36)
\\sim Ueq, Uanis(F16B) \\sim Ueq, Uanis(F18) \\sim Ueq, Uanis(F18B) \\sim Ueq,
Uanis(F16) \\sim Ueq, Uanis(F17B) \\sim Ueq, Uanis(C18B) \\sim Ueq, Uanis(C20B)
\\sim Ueq, Uanis(C19) \\sim Ueq, Uanis(C17B) \\sim Ueq, Uanis(C18) \\sim Ueq,
Uanis(C20) \\sim Ueq, Uanis(O5) \\sim Ueq, Uanis(C29) \\sim Ueq, Uanis(F13B)
\\sim Ueq, Uanis(F15B) \\sim Ueq, Uanis(F14) \\sim Ueq, Uanis(F15) \\sim Ueq,
Uanis(F14B) \\sim Ueq, Uanis(F11) \\sim Ueq, Uanis(O4) \\sim Ueq, Uanis(C29)
\\sim Ueq, Uanis(F5) \\sim Ueq: with sigma of 0.005 and sigma for terminal
atoms of 0.01
Uanis(F17) = Uanis(F17B)
Uanis(C36) = Uanis(C36B)
Uanis(F16) = Uanis(F16B)
5. Others
 Fixed Sof: Ag3(0.5) Ag3B(0.5) Ag5B(0.5) Ag5(0.5) S1(0.5) S1B(0.5) S2(0.5)
 S2B(0.5) F7A(0.33333) F8A(0.33333) F9A(0.33333) F7B(0.33333) F8B(0.33333)
 F9B(0.33333) F7C(0.33333) F8C(0.33333) F9C(0.33333) Ag7(0.5) Ag7B(0.5)
 Ag8(0.5) Ag8B(0.5) Ag9(0.5) Ag9B(0.5) Ag11(0.5) Ag12(0.5) Ag13(0.5) Ag14(0.5)
 C17(0.5) C17B(0.5) C18(0.5) H18A(0.5) H18B(0.5) H18C(0.5) C18B(0.5) H18D(0.5)
 H18E(0.5) H18F(0.5) C19(0.5) H19A(0.5) H19B(0.5) H19C(0.5) C19B(0.5) H19D(0.5)
 H19E(0.5) H19F(0.5) C20(0.5) H20A(0.5) H20B(0.5) H20C(0.5) C20B(0.5) H20D(0.5)
 H20E(0.5) H20F(0.5) F13(0.5) F14(0.5) F15(0.5) F13B(0.5) F14B(0.5) F15B(0.5)
 O11(0.5) O11B(0.5) C35(0.5) C35B(0.5) C36(0.5) C36B(0.5) F16(0.5) F17(0.5)
 F18(0.5) F16B(0.5) F17B(0.5) F18B(0.5) N6(0.5) C47(0.5) C48(0.5) H48A(0.5)
 H48B(0.5) H48C(0.5) N7(0.5) C49(0.5) C50(0.5) H50A(0.5) H50B(0.5) H50C(0.5)
 Fixed Uiso: N6(0.14) C47(0.14) C48(0.18)
6.a Riding coordinates:
 C48(H48A,H48B,H48C)
6.b Idealised Me refined as rotating group:
 C2(H2A,H2B,H2C), C3(H3A,H3B,H3C), C4(H4A,H4B,H4C), C6(H6A,H6B,H6C), C7(H7A,
 H7B,H7C), C8(H8A,H8B,H8C), C10(H10A,H10B,H10C), C11(H11A,H11B,H11C), C12(H12A,
 H12B,H12C), C38(H38A,H38B,H38C), C40(H40A,H40B,H40C), C42(H42A,H42B,H42C),
 C14(H14A,H14B,H14C), C15(H15A,H15B,H15C), C16(H16A,H16B,H16C), C18(H18A,H18B,
 H18C), C18B(H18D,H18E,H18F), C19(H19A,H19B,H19C), C19B(H19D,H19E,H19F),
 C20(H20A,H20B,H20C), C20B(H20D,H20E,H20F), C22(H22A,H22B,H22C), C23(H23A,H23B,
 H23C), C24(H24A,H24B,H24C), C44(H44A,H44B,H44C), C46(H46A,H46B,H46C), C50(H50A,
 H50B,H50C), C52(H52A,H52B,H52C)
Comments: The two cluster halves involved disorder. The related Ag and S atoms 
were split over two sites with fixed occupancy of 0.5. All trifluoroacetate
anions were also found to exhibit disorder. Among them, three anions were 
treated without splitting but with relatively "hard" atomic displacement 
parameter (ADP) restraints, such as "ISOR 0.005 0.01" or "ISOR 0.01 0.02".
In another two anions, some atoms were split over two or three sites 
according to the observed electron distribution. The geometry and ADP 
were also strictly restrained with the "DFIX", "SADI, "ISOR" or "DELU" 
commands. The entire remaining anion was split over two sites. 
The C-F bonds, the adjacent F-F distances, and the C-O distances
were restrained to have similar lengths using the "SADI 0.01" or
"SADI" commands. The ADPs were restrained with "ISOR 0.005 0.01" 
or "ISOR 0.01 0.02". The very close carbon pairs and fluorine 
pairs were also constrained to have the same ADPs by "EADP". The 
disorder of the t-butyl mercaptan anions was reflected in the bad 
anisotropic thermal parameters. These anions were restrained with 
hard "ISOR" commands if necessary. Only one t-butyl group was split 
into two parts with 0.5 occupancy due to rotation along the C-S bond. 
The ADPs therein were strongly restrained with "ISOR 0.005 0.01". S1 
and S2 were also split due to the Hirshfeld rigid body test warning. 
For the acetonitrile molecules, two were fixed to have 0.5 occupancy 
because of symmetry requirements. "PART -1" was applied to suppress 
the symmetry for consistency with chemically reasonable modelling. 
One of these two MeCN molecules was badly disordered, whose geometry 
was strictly restrained and the thermal vibration parameters were kept 
isotropic with fixed values. The anisotropic displacement parameters 
for the other MeCN molecules were also restrained.
;

loop_
_space_group_symop_operation_xyz
'x, y, z'
'-x, -y, -z'

loop_
_atom_site_label
_atom_site_type_symbol
_atom_site_fract_x
_atom_site_fract_y
_atom_site_fract_z
_atom_site_U_iso_or_equiv
_atom_site_adp_type
_atom_site_occupancy
_atom_site_site_symmetry_order
_atom_site_calc_flag
_atom_site_refinement_flags_posn
_atom_site_refinement_flags_adp
_atom_site_refinement_flags_occupancy
_atom_site_disorder_assembly
_atom_site_disorder_group
Ag1 Ag 1.50074(2) 0.77740(2) 0.52128(2) 0.05822(9) Uani 1 1 d . . . . .
Ag2 Ag 1.54578(3) 0.84617(3) 0.34998(2) 0.07395(11) Uani 1 1 d . . . . .
Ag3 Ag 1.37050(17) 0.9250(3) 0.5117(2) 0.0453(3) Uani 0.5 1 d . . P A 1
Ag3B Ag 1.34918(18) 0.9282(3) 0.5074(2) 0.0703(7) Uani 0.5 1 d . . P A 2
Ag4 Ag 1.44861(2) 0.91590(2) 0.66460(2) 0.06268(10) Uani 1 1 d . . . . .
Ag5B Ag 1.3718(2) 0.9797(3) 0.3566(3) 0.0466(4) Uani 0.5 1 d . . P A 2
Ag5 Ag 1.3911(2) 0.9757(3) 0.3576(3) 0.0586(8) Uani 0.5 1 d . . P A 1
Ag6 Ag 1.32698(2) 1.10607(2) 0.48851(2) 0.05315(8) Uani 1 1 d . . . . .
S1 S 1.4123(13) 0.8301(10) 0.4190(12) 0.0355(17) Uani 0.5 1 d . . P A 1
S1B S 1.4050(12) 0.8423(10) 0.4119(12) 0.0342(15) Uani 0.5 1 d . . P A 2
C1 C 1.3222(2) 0.7523(2) 0.3758(2) 0.0468(8) Uani 1 1 d . . . . .
C2 C 1.2516(4) 0.7457(4) 0.4280(4) 0.0932(19) Uani 1 1 d . . . . .
H2A H 1.2283 0.7995 0.4327 0.140 Uiso 1 1 calc GR . . . .
H2B H 1.2752 0.7293 0.4763 0.140 Uiso 1 1 calc GR . . . .
H2C H 1.2060 0.7039 0.4085 0.140 Uiso 1 1 calc GR . . . .
C3 C 1.3669(4) 0.6712(3) 0.3703(4) 0.0836(17) Uani 1 1 d . . . . .
H3A H 1.3931 0.6585 0.4189 0.125 Uiso 1 1 calc GR . . . .
H3B H 1.4112 0.6781 0.3361 0.125 Uiso 1 1 calc GR . . . .
H3C H 1.3247 0.6255 0.3525 0.125 Uiso 1 1 calc GR . . . .
C4 C 1.2884(4) 0.7769(3) 0.2994(3) 0.0739(14) Uani 1 1 d . . . . .
H4A H 1.3359 0.7848 0.2685 0.111 Uiso 1 1 calc GR . . . .
H4B H 1.2611 0.8288 0.3032 0.111 Uiso 1 1 calc GR . . . .
H4C H 1.2465 0.7330 0.2775 0.111 Uiso 1 1 calc GR . . . .
S2 S 1.3495(11) 1.031(2) 0.6083(16) 0.041(3) Uani 0.5 1 d D . P A 2
S2B S 1.3535(10) 1.022(2) 0.6141(16) 0.038(2) Uani 0.5 1 d D . P A 1
C5 C 1.2448(3) 1.0139(3) 0.6549(3) 0.0590(11) Uani 1 1 d D . . . .
C6 C 1.1894(3) 0.9400(4) 0.6167(4) 0.099(2) Uani 1 1 d . . . . .
H6A H 1.2218 0.8910 0.6180 0.149 Uiso 1 1 calc GR . . . .
H6B H 1.1733 0.9531 0.5656 0.149 Uiso 1 1 calc GR . . . .
H6C H 1.1377 0.9288 0.6422 0.149 Uiso 1 1 calc GR . . . .
C7 C 1.2014(3) 1.0942(3) 0.6435(4) 0.0843(17) Uani 1 1 d . . . . .
H7A H 1.1877 1.1015 0.5909 0.126 Uiso 1 1 calc GR . . . .
H7B H 1.2400 1.1414 0.6641 0.126 Uiso 1 1 calc GR . . . .
H7C H 1.1487 1.0911 0.6683 0.126 Uiso 1 1 calc GR . . . .
C8 C 1.2668(4) 0.9979(5) 0.7370(3) 0.104(2) Uani 1 1 d . . . . .
H8A H 1.3030 1.0454 0.7600 0.156 Uiso 1 1 calc GR . . . .
H8B H 1.2974 0.9479 0.7418 0.156 Uiso 1 1 calc GR . . . .
H8C H 1.2140 0.9902 0.7615 0.156 Uiso 1 1 calc GR . . . .
S3 S 1.41319(6) 1.13421(6) 0.37710(5) 0.04178(19) Uani 1 1 d . . . . .
C9 C 1.3536(3) 1.1949(3) 0.3031(2) 0.0555(10) Uani 1 1 d . . . . .
C10 C 1.2946(5) 1.1329(4) 0.2528(4) 0.118(3) Uani 1 1 d . . . . .
H10A H 1.2603 1.0961 0.2828 0.177 Uiso 1 1 calc GR . . . .
H10B H 1.3292 1.0999 0.2236 0.177 Uiso 1 1 calc GR . . . .
H10C H 1.2567 1.1632 0.2200 0.177 Uiso 1 1 calc GR . . . .
C11 C 1.4217(4) 1.2393(5) 0.2591(4) 0.102(2) Uani 1 1 d . . . . .
H11A H 1.4505 1.1980 0.2328 0.153 Uiso 1 1 calc GR . . . .
H11B H 1.4637 1.2728 0.2926 0.153 Uiso 1 1 calc GR . . . .
H11C H 1.3943 1.2753 0.2236 0.153 Uiso 1 1 calc GR . . . .
C12 C 1.3041(5) 1.2573(4) 0.3412(3) 0.101(2) Uani 1 1 d . . . . .
H12A H 1.3431 1.2914 0.3767 0.151 Uiso 1 1 calc GR . . . .
H12B H 1.2592 1.2277 0.3667 0.151 Uiso 1 1 calc GR . . . .
H12C H 1.2781 1.2930 0.3046 0.151 Uiso 1 1 calc GR . . . .
O1 O 1.4115(3) 0.9390(2) 0.23175(19) 0.0875(12) Uani 1 1 d . . . . .
O2 O 1.5206(2) 1.0328(3) 0.20922(18) 0.0785(10) Uani 1 1 d . . . . .
C25 C 1.4652(4) 0.9731(3) 0.1940(2) 0.0629(12) Uani 1 1 d . . . . .
C26 C 1.4627(5) 0.9368(4) 0.1133(3) 0.0903(18) Uani 1 1 d . . . . .
F1 F 1.4257(4) 0.8596(3) 0.1042(2) 0.151(2) Uani 1 1 d . . . . .
F2 F 1.5385(4) 0.9324(4) 0.0895(3) 0.164(2) Uani 1 1 d . . . . .
F3 F 1.4236(4) 0.9853(4) 0.0664(2) 0.163(2) Uani 1 1 d . U . B 1
O3 O 1.2806(2) 1.2381(2) 0.5313(3) 0.0829(11) Uani 1 1 d . . . . .
O4 O 1.4103(3) 1.3085(3) 0.5567(3) 0.1062(14) Uani 1 1 d . U . . .
C27 C 1.3310(3) 1.2988(3) 0.5536(2) 0.0560(10) Uani 1 1 d . . . . .
C28 C 1.2891(4) 1.3761(4) 0.5815(3) 0.0770(14) Uani 1 1 d . . . . .
F4 F 1.3159(3) 1.4460(2) 0.5509(3) 0.1429(18) Uani 1 1 d . . . . .
F5 F 1.2047(3) 1.3712(3) 0.5696(3) 0.1390(17) Uani 1 1 d . U . . .
F6 F 1.3080(4) 1.3906(4) 0.6527(3) 0.167(2) Uani 1 1 d . . . . .
O5 O 1.2164(3) 0.9632(3) 0.3454(3) 0.1199(16) Uani 1 1 d . U . . .
O6 O 1.1830(2) 1.0567(3) 0.4344(2) 0.0949(12) Uani 1 1 d . U . . .
C29 C 1.1686(4) 0.9997(4) 0.3887(4) 0.0909(14) Uani 1 1 d . U . . .
C30 C 1.0715(4) 0.9825(4) 0.3599(4) 0.1000(18) Uani 1 1 d D U . . .
F7A F 1.0642(14) 0.9478(18) 0.2894(8) 0.147(7) Uiso 0.3333 1 d D U P C 1
F8A F 1.0305(8) 1.0529(6) 0.3496(9) 0.091(3) Uiso 0.3333 1 d D U P C 1
F9A F 1.0286(12) 0.9231(14) 0.3972(12) 0.152(7) Uiso 0.3333 1 d D . P C 1
F7B F 1.0246(8) 0.9792(12) 0.4216(6) 0.101(3) Uiso 0.3333 1 d D . P C 2
F8B F 1.0451(9) 0.9115(8) 0.3227(11) 0.109(4) Uiso 0.3333 1 d D . P C 2
F9B F 1.0474(10) 1.0467(9) 0.3170(10) 0.117(5) Uiso 0.3333 1 d D . P C 2
F7C F 1.0474(9) 0.8991(6) 0.3684(11) 0.100(4) Uiso 0.3333 1 d D U P C 3
F8C F 1.0137(8) 1.0191(11) 0.3977(10) 0.121(4) Uiso 0.3333 1 d D . P C 3
F9C F 1.0578(17) 0.991(2) 0.2850(6) 0.186(10) Uiso 0.3333 1 d D . P C 3
N1 N 1.4583(4) 0.6411(3) 0.5664(3) 0.0843(13) Uani 1 1 d . . . . .
C37 C 1.4852(3) 0.5819(3) 0.5872(3) 0.0660(12) Uani 1 1 d . . . . .
C38 C 1.5232(4) 0.5067(4) 0.6146(4) 0.0880(17) Uani 1 1 d . . . . .
H38A H 1.5270 0.5079 0.6683 0.132 Uiso 1 1 calc GR . . . .
H38B H 1.5805 0.5053 0.5982 0.132 Uiso 1 1 calc GR . . . .
H38C H 1.4872 0.4572 0.5954 0.132 Uiso 1 1 calc GR . . . .
N2 N 1.5672(4) 0.7724(4) 0.2475(3) 0.0953(15) Uani 1 1 d . . . . .
C39 C 1.5754(4) 0.7421(3) 0.1915(4) 0.0772(14) Uani 1 1 d . . . . .
C40 C 1.5852(5) 0.7056(4) 0.1187(4) 0.105(2) Uani 1 1 d . . . . .
H40A H 1.6006 0.6485 0.1240 0.157 Uiso 1 1 calc GR . . . .
H40B H 1.6303 0.7384 0.0959 0.157 Uiso 1 1 calc GR . . . .
H40C H 1.5312 0.7054 0.0878 0.157 Uiso 1 1 calc GR . . . .
N3 N 1.3517(4) 0.7889(3) 0.6794(4) 0.1024(18) Uani 1 1 d . . . . .
C41 C 1.3062(4) 0.7301(4) 0.6612(4) 0.0833(17) Uani 1 1 d . . . . .
C42 C 1.2491(4) 0.6563(4) 0.6382(4) 0.0940(19) Uani 1 1 d . . . . .
H42A H 1.2309 0.6280 0.6816 0.141 Uiso 1 1 calc GR . . . .
H42B H 1.2792 0.6188 0.6090 0.141 Uiso 1 1 calc GR . . . .
H42C H 1.1988 0.6728 0.6085 0.141 Uiso 1 1 calc GR . . . .
Ag7 Ag 0.8111(4) 0.3683(3) 0.0322(3) 0.0703(6) Uani 0.5 1 d . . P D 1
Ag7B Ag 0.8138(4) 0.3501(3) 0.0154(3) 0.0797(8) Uani 0.5 1 d . . P D 2
Ag8 Ag 0.87920(13) 0.39137(8) -0.13713(12) 0.0582(3) Uani 0.5 1 d . . P D 1
Ag8B Ag 0.89118(12) 0.42334(9) -0.14055(12) 0.0685(4) Uani 0.5 1 d . . P D 2
Ag9 Ag 0.90593(8) 0.57499(7) -0.11148(8) 0.0596(3) Uani 0.5 1 d . . P D 1
Ag9B Ag 0.88572(9) 0.60638(8) -0.10629(8) 0.0703(3) Uani 0.5 1 d . . P D 2
Ag10 Ag 0.82095(2) 0.58682(2) 0.05334(2) 0.06025(9) Uani 1 1 d . U . . .
Ag11 Ag 0.91219(9) 0.46754(8) 0.14185(7) 0.0771(3) Uani 0.5 1 d . . P D 2
Ag12 Ag 0.92133(7) 0.47401(7) 0.17865(6) 0.0626(2) Uani 0.5 1 d . . P D 1
Ag13 Ag 0.99459(18) 0.70914(14) 0.02802(14) 0.0821(5) Uani 0.5 1 d . . P D 2
Ag14 Ag 0.98109(17) 0.68077(13) 0.01697(12) 0.0733(4) Uani 0.5 1 d . . P D 1
S4 S 0.79292(6) 0.48294(7) -0.05558(5) 0.0467(2) Uani 1 1 d . U . . .
C13 C 0.6789(3) 0.4856(3) -0.1020(2) 0.0586(11) Uani 1 1 d . . . . .
C14 C 0.6740(4) 0.5660(5) -0.1437(4) 0.105(2) Uani 1 1 d . . . . .
H14A H 0.6857 0.6136 -0.1091 0.158 Uiso 1 1 calc GR . . . .
H14B H 0.6166 0.5671 -0.1689 0.158 Uiso 1 1 calc GR . . . .
H14C H 0.7163 0.5689 -0.1798 0.158 Uiso 1 1 calc GR . . . .
C15 C 0.6183(3) 0.4821(5) -0.0391(3) 0.0839(17) Uani 1 1 d . . . . .
H15A H 0.6236 0.4306 -0.0127 0.126 Uiso 1 1 calc GR . . . .
H15B H 0.5591 0.4839 -0.0600 0.126 Uiso 1 1 calc GR . . . .
H15C H 0.6341 0.5296 -0.0050 0.126 Uiso 1 1 calc GR . . . .
C16 C 0.6595(3) 0.4101(4) -0.1540(3) 0.0887(18) Uani 1 1 d . . . . .
H16A H 0.6989 0.4134 -0.1925 0.133 Uiso 1 1 calc GR . . . .
H16B H 0.6006 0.4088 -0.1764 0.133 Uiso 1 1 calc GR . . . .
H16C H 0.6666 0.3595 -0.1266 0.133 Uiso 1 1 calc GR . . . .
S5 S 0.96066(6) 0.62206(7) 0.13904(6) 0.0505(2) Uani 1 1 d . . . . .
C17 C 0.9397(9) 0.7081(8) 0.2117(7) 0.053(3) Uani 0.5 1 d . . P D 2
C17B C 0.9437(10) 0.6772(9) 0.2276(8) 0.065(4) Uani 0.5 1 d . U P D 1
C18 C 0.9463(9) 0.7929(6) 0.1814(7) 0.083(3) Uani 0.5 1 d . U P D 2
H18A H 1.0041 0.8064 0.1671 0.125 Uiso 0.5 1 calc GR . P D 2
H18B H 0.9340 0.8334 0.2188 0.125 Uiso 0.5 1 calc GR . P D 2
H18C H 0.9049 0.7947 0.1384 0.125 Uiso 0.5 1 calc GR . P D 2
C18B C 1.0210(13) 0.7326(12) 0.2510(11) 0.115(6) Uani 0.5 1 d . U P D 1
H18D H 1.0715 0.7013 0.2509 0.173 Uiso 0.5 1 calc GR . P D 1
H18E H 1.0168 0.7551 0.3006 0.173 Uiso 0.5 1 calc GR . P D 1
H18F H 1.0262 0.7783 0.2170 0.173 Uiso 0.5 1 calc GR . P D 1
C19 C 1.0107(11) 0.6989(9) 0.2787(7) 0.087(4) Uani 0.5 1 d . U P D 2
H19A H 1.0085 0.6410 0.2934 0.130 Uiso 0.5 1 calc GR . P D 2
H19B H 0.9997 0.7344 0.3203 0.130 Uiso 0.5 1 calc GR . P D 2
H19C H 1.0675 0.7158 0.2633 0.130 Uiso 0.5 1 calc GR . P D 2
C19B C 0.9274(11) 0.6094(12) 0.2848(7) 0.123(5) Uani 0.5 1 d . . P D 1
H19D H 0.9261 0.5544 0.2610 0.184 Uiso 0.5 1 calc GR . P D 1
H19E H 0.8725 0.6155 0.3046 0.184 Uiso 0.5 1 calc GR . P D 1
H19F H 0.9733 0.6156 0.3248 0.184 Uiso 0.5 1 calc GR . P D 1
C20 C 0.8513(9) 0.6821(10) 0.2387(9) 0.086(4) Uani 0.5 1 d . U P D 2
H20A H 0.8063 0.6915 0.2001 0.130 Uiso 0.5 1 calc GR . P D 2
H20B H 0.8438 0.7152 0.2828 0.130 Uiso 0.5 1 calc GR . P D 2
H20C H 0.8479 0.6232 0.2503 0.130 Uiso 0.5 1 calc GR . P D 2
C20B C 0.8593(13) 0.7192(11) 0.2116(10) 0.107(5) Uani 0.5 1 d . U P D 1
H20D H 0.8669 0.7608 0.1741 0.161 Uiso 0.5 1 calc GR . P D 1
H20E H 0.8446 0.7462 0.2567 0.161 Uiso 0.5 1 calc GR . P D 1
H20F H 0.8132 0.6772 0.1938 0.161 Uiso 0.5 1 calc GR . P D 1
S6 S 1.04643(7) 0.66305(7) -0.09812(6) 0.0539(2) Uani 1 1 d . . . . .
C21 C 1.0529(4) 0.7551(3) -0.1608(3) 0.0687(13) Uani 1 1 d . . . . .
C22 C 1.1066(6) 0.7354(6) -0.2213(5) 0.145(3) Uani 1 1 d . U . . .
H22A H 1.1612 0.7178 -0.2002 0.217 Uiso 1 1 calc GR . . . .
H22B H 1.1172 0.7849 -0.2501 0.217 Uiso 1 1 calc GR . . . .
H22C H 1.0766 0.6907 -0.2531 0.217 Uiso 1 1 calc GR . . . .
C23 C 0.9648(5) 0.7774(5) -0.1866(5) 0.115(2) Uani 1 1 d . . . . .
H23A H 0.9326 0.7297 -0.2131 0.172 Uiso 1 1 calc GR . . . .
H23B H 0.9693 0.8243 -0.2194 0.172 Uiso 1 1 calc GR . . . .
H23C H 0.9351 0.7928 -0.1442 0.172 Uiso 1 1 calc GR . . . .
C24 C 1.1028(7) 0.8287(5) -0.1124(6) 0.151(3) Uani 1 1 d . U . . .
H24A H 1.0937 0.8814 -0.1359 0.227 Uiso 1 1 calc GR . . . .
H24B H 1.1640 0.8211 -0.1075 0.227 Uiso 1 1 calc GR . . . .
H24C H 1.0817 0.8295 -0.0636 0.227 Uiso 1 1 calc GR . . . .
O7 O 0.8390(3) 0.4419(3) -0.26458(19) 0.0790(10) Uani 1 1 d . . . . .
O8 O 0.8633(4) 0.5823(3) -0.2421(2) 0.1107(16) Uani 1 1 d . . . . .
C31 C 0.8468(3) 0.5162(4) -0.2812(3) 0.0722(14) Uani 1 1 d . . . . .
C32 C 0.8265(5) 0.5345(4) -0.3650(3) 0.0845(16) Uani 1 1 d . . . . .
F10 F 0.8382(4) 0.4713(3) -0.4093(2) 0.1362(17) Uani 1 1 d . . . . .
F11 F 0.8648(4) 0.6025(3) -0.3870(2) 0.1431(18) Uani 1 1 d . U . . .
F12 F 0.7407(3) 0.5421(4) -0.3794(3) 0.1539(19) Uani 1 1 d . . . . .
O9 O 0.7640(2) 0.4340(3) 0.1825(2) 0.0877(11) Uani 1 1 d . . . . .
O10 O 0.7081(2) 0.5458(2) 0.13166(19) 0.0709(9) Uani 1 1 d . . . . .
C33 C 0.7064(3) 0.4811(3) 0.1663(3) 0.0605(11) Uani 1 1 d . . . . .
C34 C 0.6159(3) 0.4513(3) 0.1920(3) 0.0792(15) Uani 1 1 d D . . . .
F13 F 0.6142(7) 0.3818(7) 0.2297(8) 0.142(4) Uani 0.5 1 d D U P E 1
F14 F 0.5757(10) 0.5144(8) 0.2182(8) 0.143(6) Uani 0.5 1 d D U P E 1
F15 F 0.5631(6) 0.4236(7) 0.1326(5) 0.100(3) Uani 0.5 1 d D U P E 1
F13B F 0.5790(9) 0.3843(7) 0.1542(8) 0.140(5) Uani 0.5 1 d D U P E 2
F14B F 0.6199(4) 0.4335(6) 0.2637(3) 0.0824(19) Uani 0.5 1 d D U P E 2
F15B F 0.5611(7) 0.5107(7) 0.1878(7) 0.105(4) Uani 0.5 1 d D U P E 2
O11 O 0.8207(9) 0.7447(7) -0.0734(8) 0.148(5) Uani 0.5 1 d . U P F 1
O11B O 0.8846(7) 0.7971(5) -0.0004(6) 0.100(3) Uani 0.5 1 d . . P D 2
O12 O 0.7602(3) 0.7168(3) 0.0260(3) 0.0992(13) Uani 1 1 d D . . . .
C35 C 0.7772(9) 0.7609(8) -0.0232(7) 0.075(3) Uani 0.5 1 d D U P F 1
C35B C 0.8049(9) 0.7780(7) 0.0074(8) 0.081(4) Uani 0.5 1 d D U P D 2
C36 C 0.7510(10) 0.8505(12) -0.0136(7) 0.119(3) Uani 0.5 1 d D U P F 1
C36B C 0.7403(9) 0.8533(11) -0.0185(6) 0.119(3) Uani 0.5 1 d D U P D 2
F16 F 0.7638(8) 0.8955(8) -0.0734(6) 0.131(2) Uani 0.5 1 d D U P . .
F17 F 0.6655(9) 0.8437(10) -0.0166(8) 0.162(3) Uani 0.5 1 d D . P . .
F18 F 0.7783(10) 0.9047(9) 0.0421(9) 0.177(5) Uani 0.5 1 d D U P . .
F16B F 0.7948(7) 0.9120(7) -0.0450(6) 0.131(2) Uani 0.5 1 d D U P D 2
F17B F 0.6689(8) 0.8347(9) -0.0635(7) 0.162(3) Uani 0.5 1 d D U P D 2
F18B F 0.7205(7) 0.8772(6) 0.0484(5) 0.118(3) Uani 0.5 1 d D U P D 2
N4 N 0.6946(3) 0.2717(4) 0.0440(3) 0.0972(16) Uani 1 1 d . . . . .
C43 C 0.6398(5) 0.2316(4) 0.0653(3) 0.097(2) Uani 1 1 d . . . . .
C44 C 0.5699(7) 0.1780(7) 0.0945(5) 0.170(5) Uani 1 1 d . U . . .
H44A H 0.5296 0.1552 0.0537 0.255 Uiso 1 1 calc GR . . . .
H44B H 0.5400 0.2110 0.1278 0.255 Uiso 1 1 calc GR . . . .
H44C H 0.5942 0.1325 0.1212 0.255 Uiso 1 1 calc GR . . . .
N5 N 0.8199(5) 0.2441(5) -0.1146(5) 0.140(3) Uani 1 1 d . . . . .
C45 C 0.8077(5) 0.1726(5) -0.1243(4) 0.101(2) Uani 1 1 d . . . . .
C46 C 0.7931(6) 0.0835(5) -0.1473(6) 0.146(4) Uani 1 1 d . . . . .
H46A H 0.8200 0.0744 -0.1927 0.220 Uiso 1 1 calc GR . . . .
H46B H 0.7316 0.0676 -0.1556 0.220 Uiso 1 1 calc GR . . . .
H46C H 0.8182 0.0498 -0.1087 0.220 Uiso 1 1 calc GR . . . .
N6 N 0.9940(10) 0.8596(10) 0.0488(9) 0.140 Uiso 0.5 1 d D U P D -1
C47 C 0.9992(13) 0.9227(10) 0.0209(11) 0.140 Uiso 0.5 1 d D U P D -1
C48 C 0.9980(17) 0.9882(12) -0.0361(11) 0.180 Uiso 0.5 1 d D U P D -1
H48A H 1.0533 1.0216 -0.0310 0.270 Uiso 0.5 1 d R . P D -1
H48B H 0.9523 1.0241 -0.0287 0.270 Uiso 0.5 1 d R . P D -1
H48C H 0.9884 0.9621 -0.0853 0.270 Uiso 0.5 1 d R . P D -1
N7 N 0.9369(6) 0.4708(6) 0.3082(5) 0.083(3) Uani 0.5 1 d . . P D -1
C49 C 0.9450(8) 0.4804(8) 0.3709(7) 0.083(3) Uani 0.5 1 d . . P D -1
C50 C 0.9558(12) 0.4932(12) 0.4511(7) 0.128(6) Uani 0.5 1 d . . P D -1
H50A H 0.9836 0.5489 0.4635 0.193 Uiso 0.5 1 calc GR . P D -1
H50B H 0.9913 0.4518 0.4728 0.193 Uiso 0.5 1 calc GR . P D -1
H50C H 0.8997 0.4876 0.4705 0.193 Uiso 0.5 1 calc GR . P D -1
N8 N 1.0687(6) 0.7188(8) 0.5422(8) 0.230(6) Uani 1 1 d . . . . .
C51 C 1.0100(4) 0.7493(6) 0.5328(5) 0.115(2) Uani 1 1 d . . . . .
C52 C 0.9334(6) 0.7895(6) 0.5203(7) 0.166(4) Uani 1 1 d . U . . .
H52A H 0.9412 0.8323 0.4839 0.249 Uiso 1 1 calc GR . . . .
H52B H 0.9199 0.8152 0.5664 0.249 Uiso 1 1 calc GR . . . .
H52C H 0.8864 0.7486 0.5021 0.249 Uiso 1 1 calc GR . . . .

loop_
_atom_site_aniso_label
_atom_site_aniso_U_11
_atom_site_aniso_U_22
_atom_site_aniso_U_33
_atom_site_aniso_U_23
_atom_site_aniso_U_13
_atom_site_aniso_U_12
Ag1 0.06157(19) 0.05282(18) 0.05654(18) 0.00405(14) -0.01020(14) -0.00088(14)
Ag2 0.0639(2) 0.0756(2) 0.0807(3) -0.0158(2) 0.01853(18) -0.01042(18)
Ag3 0.0512(6) 0.0435(5) 0.0422(5) -0.0043(4) 0.0057(5) 0.0099(5)
Ag3B 0.105(2) 0.0454(8) 0.0628(12) -0.0097(7) 0.0298(13) -0.0001(13)
Ag4 0.05760(19) 0.0745(2) 0.0603(2) 0.01181(16) 0.01246(15) 0.02127(16)
Ag5B 0.0524(9) 0.0362(6) 0.0513(6) 0.0004(4) 0.0030(6) 0.0064(6)
Ag5 0.086(2) 0.0356(7) 0.0549(7) 0.0071(5) 0.0084(14) 0.0030(13)
Ag6 0.04981(16) 0.04950(17) 0.06110(19) 0.00985(14) 0.00856(13) 0.00418(13)
S1 0.043(3) 0.019(3) 0.045(4) 0.003(2) -0.005(2) 0.011(2)
S1B 0.036(2) 0.021(4) 0.044(3) 0.004(3) -0.0063(19) 0.008(3)
C1 0.046(2) 0.0345(18) 0.057(2) -0.0015(16) -0.0037(16) -0.0036(15)
C2 0.077(4) 0.096(4) 0.102(4) -0.014(3) 0.030(3) -0.036(3)
C3 0.085(4) 0.038(2) 0.120(5) -0.018(3) -0.028(3) 0.007(2)
C4 0.082(3) 0.059(3) 0.072(3) 0.002(2) -0.028(3) -0.007(2)
S2 0.040(3) 0.044(6) 0.042(4) 0.000(4) 0.009(2) 0.010(2)
S2B 0.035(2) 0.038(3) 0.044(4) 0.005(2) 0.011(3) 0.008(3)
C5 0.044(2) 0.065(3) 0.072(3) 0.012(2) 0.0242(19) 0.0075(19)
C6 0.050(3) 0.080(4) 0.168(7) -0.004(4) 0.029(3) -0.010(3)
C7 0.060(3) 0.074(3) 0.129(5) 0.016(3) 0.048(3) 0.025(2)
C8 0.081(4) 0.161(7) 0.082(4) 0.037(4) 0.046(3) 0.031(4)
S3 0.0468(5) 0.0361(4) 0.0427(5) 0.0030(3) -0.0008(4) 0.0098(4)
C9 0.065(3) 0.051(2) 0.050(2) 0.0083(18) -0.0092(19) 0.0155(19)
C10 0.145(6) 0.092(5) 0.104(5) 0.001(4) -0.071(5) 0.019(4)
C11 0.109(5) 0.116(5) 0.090(4) 0.062(4) 0.020(4) 0.035(4)
C12 0.116(5) 0.115(5) 0.081(4) 0.016(3) -0.001(3) 0.075(4)
O1 0.136(3) 0.072(2) 0.0532(19) -0.0075(17) 0.032(2) -0.019(2)
O2 0.082(2) 0.101(3) 0.0520(18) 0.0044(18) 0.0135(16) -0.006(2)
C25 0.090(3) 0.061(3) 0.041(2) 0.007(2) 0.012(2) 0.018(3)
C26 0.137(6) 0.089(4) 0.047(3) -0.005(3) 0.015(3) 0.019(4)
F1 0.250(6) 0.113(3) 0.086(3) -0.045(2) 0.024(3) -0.013(4)
F2 0.174(5) 0.228(6) 0.100(3) -0.040(3) 0.063(3) 0.042(4)
F3 0.270(6) 0.176(5) 0.0512(19) 0.011(2) -0.014(3) 0.089(4)
O3 0.075(2) 0.0497(19) 0.127(3) -0.0076(19) 0.028(2) 0.0038(17)
O4 0.068(2) 0.107(3) 0.141(3) -0.057(2) 0.006(2) 0.017(2)
C27 0.056(2) 0.056(3) 0.059(2) 0.000(2) 0.0119(19) 0.015(2)
C28 0.070(3) 0.071(3) 0.092(4) -0.015(3) 0.015(3) 0.014(3)
F4 0.153(4) 0.062(2) 0.219(6) 0.017(3) 0.030(4) 0.024(2)
F5 0.079(2) 0.123(3) 0.216(5) -0.058(3) 0.012(3) 0.038(2)
F6 0.200(5) 0.201(6) 0.105(3) -0.072(4) 0.007(3) 0.081(4)
O5 0.089(3) 0.102(3) 0.166(4) -0.037(3) 0.009(2) 0.010(2)
O6 0.0512(19) 0.124(3) 0.104(3) -0.024(2) -0.0039(19) -0.003(2)
C29 0.077(2) 0.068(3) 0.126(4) -0.004(2) 0.006(2) 0.001(2)
C30 0.085(2) 0.097(3) 0.115(3) -0.019(3) -0.003(3) 0.009(3)
N1 0.111(4) 0.056(3) 0.085(3) 0.014(2) 0.006(3) 0.001(2)
C37 0.076(3) 0.053(3) 0.069(3) 0.002(2) 0.014(2) -0.003(2)
C38 0.090(4) 0.064(3) 0.114(5) 0.007(3) 0.014(3) 0.022(3)
N2 0.108(4) 0.092(4) 0.089(3) -0.019(3) 0.024(3) 0.017(3)
C39 0.081(3) 0.065(3) 0.089(4) -0.006(3) 0.024(3) 0.015(3)
C40 0.129(6) 0.095(5) 0.099(5) -0.014(4) 0.047(4) 0.031(4)
N3 0.086(3) 0.070(3) 0.158(5) 0.029(3) 0.041(3) 0.009(3)
C41 0.068(3) 0.074(4) 0.118(5) 0.042(3) 0.037(3) 0.021(3)
C42 0.071(3) 0.100(4) 0.114(5) 0.042(4) 0.017(3) 0.004(3)
Ag7 0.0629(7) 0.0669(15) 0.0800(13) 0.0189(9) -0.0003(8) 0.0027(10)
Ag7B 0.0613(9) 0.0714(17) 0.103(2) 0.0267(12) -0.0025(13) -0.0079(11)
Ag8 0.0537(6) 0.0543(7) 0.0666(6) -0.0028(6) 0.0093(4) 0.0025(5)
Ag8B 0.0543(7) 0.0864(11) 0.0684(6) 0.0012(9) 0.0135(5) 0.0197(8)
Ag9 0.0501(5) 0.0492(6) 0.0794(6) -0.0008(5) 0.0151(4) -0.0053(4)
Ag9B 0.0634(7) 0.0780(9) 0.0685(6) 0.0092(6) 0.0170(5) -0.0122(6)
Ag10 0.05410(18) 0.0677(2) 0.05829(19) -0.00325(15) 0.00771(14) 0.00062(15)
Ag11 0.0978(7) 0.0568(5) 0.0772(7) 0.0007(6) 0.0020(7) 0.0164(4)
Ag12 0.0736(5) 0.0541(4) 0.0598(5) -0.0051(5) 0.0113(5) 0.0006(3)
Ag13 0.0848(11) 0.0892(13) 0.0714(9) -0.0004(8) 0.0188(7) -0.0071(9)
Ag14 0.0790(8) 0.0894(12) 0.0496(6) 0.0022(7) 0.0197(5) -0.0182(8)
S4 0.0357(4) 0.0571(6) 0.0471(5) 0.0036(4) 0.0056(4) 0.0007(4)
C13 0.039(2) 0.084(3) 0.052(2) 0.003(2) -0.0002(17) 0.006(2)
C14 0.070(3) 0.119(5) 0.127(5) 0.060(4) -0.012(3) 0.016(3)
C15 0.037(2) 0.147(6) 0.068(3) -0.007(3) 0.006(2) 0.009(3)
C16 0.056(3) 0.125(5) 0.080(4) -0.029(3) -0.012(2) 0.003(3)
S5 0.0473(5) 0.0561(6) 0.0484(5) -0.0112(4) 0.0118(4) 0.0015(4)
C17 0.069(7) 0.045(6) 0.047(6) -0.009(5) 0.019(5) 0.006(5)
C17B 0.065(5) 0.069(6) 0.063(5) -0.011(4) 0.014(4) 0.008(4)
C18 0.112(7) 0.052(5) 0.084(6) -0.012(5) 0.013(5) 0.005(5)
C18B 0.122(9) 0.113(9) 0.106(9) -0.042(7) 0.019(7) -0.015(7)
C19 0.115(8) 0.078(7) 0.065(6) -0.026(5) -0.006(6) 0.020(6)
C19B 0.142(13) 0.172(16) 0.060(7) -0.008(8) 0.036(8) 0.022(12)
C20 0.083(6) 0.087(7) 0.094(7) -0.035(6) 0.042(6) 0.009(6)
C20B 0.125(9) 0.104(9) 0.099(8) -0.029(7) 0.025(7) 0.037(7)
S6 0.0485(5) 0.0533(6) 0.0618(6) 0.0184(5) 0.0154(4) 0.0000(4)
C21 0.087(3) 0.048(2) 0.074(3) 0.023(2) 0.021(3) 0.003(2)
C22 0.180(6) 0.151(6) 0.123(5) 0.070(4) 0.075(5) 0.045(5)
C23 0.115(5) 0.110(5) 0.126(6) 0.055(5) 0.006(4) 0.039(4)
C24 0.189(7) 0.086(4) 0.168(6) 0.032(4) -0.024(5) -0.022(4)
O7 0.091(3) 0.086(3) 0.059(2) 0.0124(18) 0.0040(17) 0.005(2)
O8 0.158(4) 0.104(3) 0.062(2) -0.002(2) 0.009(2) -0.032(3)
C31 0.070(3) 0.092(4) 0.053(3) -0.002(3) 0.013(2) -0.007(3)
C32 0.105(5) 0.084(4) 0.064(3) 0.008(3) 0.014(3) -0.001(3)
F10 0.234(5) 0.114(3) 0.063(2) -0.007(2) 0.034(3) 0.012(3)
F11 0.200(4) 0.131(3) 0.087(2) 0.031(2) 0.010(3) -0.057(3)
F12 0.128(4) 0.201(6) 0.128(4) 0.027(4) -0.028(3) 0.021(4)
O9 0.062(2) 0.089(3) 0.117(3) 0.034(2) 0.020(2) 0.0135(19)
O10 0.066(2) 0.081(2) 0.070(2) 0.0194(18) 0.0236(16) 0.0116(17)
C33 0.051(2) 0.077(3) 0.054(2) 0.005(2) 0.0096(19) 0.004(2)
C34 0.059(3) 0.098(4) 0.083(4) 0.024(3) 0.015(3) 0.005(3)
F13 0.109(5) 0.156(7) 0.160(7) 0.083(6) 0.011(5) -0.014(5)
F14 0.117(8) 0.182(9) 0.138(8) -0.029(6) 0.080(7) 0.001(6)
F15 0.057(4) 0.127(6) 0.110(5) 0.027(5) -0.004(3) -0.014(4)
F13B 0.123(7) 0.129(7) 0.161(8) -0.032(6) 0.048(6) -0.052(6)
F14B 0.071(4) 0.121(5) 0.065(3) 0.031(3) 0.035(3) 0.025(4)
F15B 0.058(4) 0.131(7) 0.136(8) 0.055(6) 0.022(5) 0.033(4)
O11 0.180(10) 0.117(8) 0.178(10) 0.057(7) 0.118(9) 0.062(7)
O11B 0.125(7) 0.076(5) 0.109(7) 0.038(5) 0.041(6) 0.029(5)
O12 0.115(3) 0.084(3) 0.108(3) 0.028(2) 0.027(3) 0.037(3)
C35 0.077(5) 0.078(5) 0.073(5) 0.008(4) 0.013(4) 0.018(4)
C35B 0.087(5) 0.085(5) 0.076(5) 0.008(4) 0.010(4) 0.025(4)
C36 0.122(4) 0.114(4) 0.122(4) 0.017(3) 0.018(3) 0.015(3)
C36B 0.122(4) 0.114(4) 0.122(4) 0.017(3) 0.018(3) 0.015(3)
F16 0.146(4) 0.112(3) 0.136(4) 0.036(3) 0.002(3) 0.015(3)
F17 0.156(4) 0.156(4) 0.179(6) 0.018(5) 0.009(5) 0.049(4)
F18 0.177(6) 0.170(6) 0.185(6) -0.007(5) 0.008(5) 0.037(5)
F16B 0.146(4) 0.112(3) 0.136(4) 0.036(3) 0.002(3) 0.015(3)
F17B 0.156(4) 0.156(4) 0.179(6) 0.018(5) 0.009(5) 0.049(4)
F18B 0.135(5) 0.097(4) 0.130(5) 0.001(4) 0.027(4) 0.037(4)
N4 0.084(3) 0.109(4) 0.094(4) 0.013(3) 0.015(3) -0.027(3)
C43 0.102(4) 0.105(5) 0.078(4) 0.007(3) 0.019(3) -0.037(4)
C44 0.190(9) 0.189(9) 0.122(6) 0.000(6) 0.069(6) -0.099(7)
N5 0.116(5) 0.104(5) 0.190(8) -0.045(5) 0.015(5) -0.030(4)
C45 0.102(5) 0.090(5) 0.102(5) -0.010(4) 0.002(4) -0.031(4)
C46 0.175(9) 0.074(5) 0.176(9) 0.020(5) -0.037(7) -0.021(5)
N7 0.088(6) 0.092(7) 0.068(6) -0.002(5) 0.019(5) -0.007(5)
C49 0.105(9) 0.085(8) 0.064(7) -0.002(6) 0.028(6) 0.008(6)
C50 0.183(16) 0.150(14) 0.063(7) -0.007(8) 0.038(9) 0.055(12)
N8 0.120(7) 0.281(14) 0.311(15) 0.121(11) 0.042(8) 0.101(8)
C51 0.064(4) 0.131(6) 0.151(7) 0.026(5) 0.005(4) 0.019(4)
C52 0.104(6) 0.127(7) 0.269(12) -0.009(7) -0.010(7) 0.045(5)

loop_
_atom_type_symbol
_atom_type_description
_atom_type_scat_dispersion_real
_atom_type_scat_dispersion_imag
_atom_type_scat_source
C C 0.0033 0.0016 'International Tables Vol C Tables 4.2.6.8 and 6.1.1.4'
H H 0.0000 0.0000 'International Tables Vol C Tables 4.2.6.8 and 6.1.1.4'
Ag Ag -0.8971 1.1015 'International Tables Vol C Tables 4.2.6.8 and 6.1.1.4'
F F 0.0171 0.0103 'International Tables Vol C Tables 4.2.6.8 and 6.1.1.4'
N N 0.0061 0.0033 'International Tables Vol C Tables 4.2.6.8 and 6.1.1.4'
O O 0.0106 0.0060 'International Tables Vol C Tables 4.2.6.8 and 6.1.1.4'
S S 0.1246 0.1234 'International Tables Vol C Tables 4.2.6.8 and 6.1.1.4'

loop_
_exptl_crystal_face_index_h
_exptl_crystal_face_index_k
_exptl_crystal_face_index_l
_exptl_crystal_face_perp_dist
22 0 -3 0.1242
3 -22 4 0.1350
2 -4 25 0.0883
-2 22 4 0.0900
17 -11 10 0.1376
-1 16 -18 0.0721
2 -20 -11 0.1296
1 -16 18 0.1243
0 -14 -19 0.1225
0 14 19 0.1081
-22 0 3 0.0936
10 14 -17 0.0819
-8 15 -16 0.0734

loop_
_geom_angle_atom_site_label_1
_geom_angle_atom_site_label_2
_geom_angle_atom_site_label_3
_geom_angle
_geom_angle_site_symmetry_1
_geom_angle_site_symmetry_3
Ag6 Ag1 Ag3 96.81(7) 2_876 .
S1 Ag1 Ag3 47.6(5) . .
S1 Ag1 Ag6 99.6(5) . 2_876
S1 Ag1 S3 125.4(5) . 2_876
S1 Ag1 O4 96.6(5) . 2_876
S1B Ag1 Ag6 98.1(4) . 2_876
S3 Ag1 Ag3 86.27(6) 2_876 .
S3 Ag1 Ag6 51.95(2) 2_876 2_876
S3 Ag1 S1B 122.8(4) 2_876 .
S3 Ag1 O4 114.61(10) 2_876 2_876
O4 Ag1 Ag3 142.50(14) 2_876 .
O4 Ag1 Ag6 76.06(10) 2_876 2_876
O4 Ag1 S1B 98.4(5) 2_876 .
N1 Ag1 Ag3 121.81(15) . .
N1 Ag1 Ag6 137.80(13) . 2_876
N1 Ag1 S1 118.4(5) . .
N1 Ag1 S1B 120.5(4) . .
N1 Ag1 S3 109.94(12) . 2_876
N1 Ag1 O4 81.67(18) . 2_876
S1 Ag2 Ag5 51.5(3) . .
S1 Ag2 S2B 114.8(6) . 2_876
S2 Ag2 S1B 113.5(6) 2_876 .
S2B Ag2 Ag5 83.9(6) 2_876 .
N2 Ag2 Ag5 123.62(18) . .
N2 Ag2 S1 125.4(5) . .
N2 Ag2 S1B 125.6(5) . .
N2 Ag2 S2 119.0(4) . 2_876
N2 Ag2 S2B 118.4(4) . 2_876
Ag4 Ag3 Ag1 70.31(6) . .
Ag4 Ag3 Ag5 147.99(15) . .
Ag4 Ag3 Ag6 107.49(12) . .
Ag5 Ag3 Ag1 98.90(13) . .
Ag5 Ag3 Ag6 68.56(13) . .
Ag6 Ag3 Ag1 153.53(12) . .
S1 Ag3 Ag1 47.9(4) . .
S1 Ag3 Ag4 118.2(4) . .
S1 Ag3 Ag5 57.8(4) . .
S1 Ag3 Ag6 126.4(4) . .
S1 Ag3 S2B 170.3(7) . .
S2B Ag3 Ag1 124.3(8) . .
S2B Ag3 Ag4 54.3(8) . .
S2B Ag3 Ag5 124.2(8) . .
S2B Ag3 Ag6 57.0(8) . .
Ag5B Ag3B Ag4 142.72(14) . .
Ag5B Ag3B Ag6 67.83(14) . .
Ag6 Ag3B Ag4 105.91(13) . .
S1B Ag3B Ag4 113.0(4) . .
S1B Ag3B Ag5B 55.1(4) . .
S1B Ag3B Ag6 122.1(4) . .
S2 Ag3B Ag4 55.5(8) . .
S2 Ag3B Ag5B 121.2(7) . .
S2 Ag3B Ag6 55.2(8) . .
S2 Ag3B S1B 159.0(6) . .
Ag3 Ag4 Ag5 95.55(13) . 2_876
Ag3B Ag4 Ag5B 101.40(12) . 2_876
S2 Ag4 Ag3B 48.6(6) . .
S2 Ag4 Ag5B 95.6(4) . 2_876
S2B Ag4 Ag3 52.7(6) . .
S2B Ag4 Ag5 92.5(4) . 2_876
S2B Ag4 S3 131.8(3) . 2_876
S3 Ag4 Ag3 92.84(6) 2_876 .
S3 Ag4 Ag3B 98.01(7) 2_876 .
S3 Ag4 Ag5B 50.45(9) 2_876 2_876
S3 Ag4 Ag5 54.19(9) 2_876 2_876
S3 Ag4 S2 130.5(3) 2_876 .
O2 Ag4 Ag3 153.21(12) 2_876 .
O2 Ag4 Ag3B 149.62(12) 2_876 .
O2 Ag4 Ag5B 82.99(13) 2_876 2_876
O2 Ag4 Ag5 82.93(14) 2_876 2_876
O2 Ag4 S2 101.2(6) 2_876 .
O2 Ag4 S2B 100.6(6) 2_876 .
O2 Ag4 S3 107.37(10) 2_876 2_876
O2 Ag4 N3 101.65(19) 2_876 .
N3 Ag4 Ag3 88.93(18) . .
N3 Ag4 Ag3B 86.62(18) . .
N3 Ag4 Ag5B 155.83(15) . 2_876
N3 Ag4 Ag5 159.96(15) . 2_876
N3 Ag4 S2 106.5(4) . .
N3 Ag4 S2B 105.6(5) . .
N3 Ag4 S3 106.17(13) . 2_876
Ag3B Ag5B Ag4 115.26(17) . 2_876
Ag3B Ag5B Ag6 56.27(12) . .
Ag4 Ag5B Ag6 93.17(14) 2_876 .
S1B Ag5B Ag3B 53.1(5) . .
S1B Ag5B Ag4 107.7(5) . 2_876
S1B Ag5B Ag6 108.7(6) . .
S3 Ag5B Ag3B 101.3(2) . .
S3 Ag5B Ag4 51.05(9) . 2_876
S3 Ag5B Ag6 50.46(10) . .
S3 Ag5B S1B 140.0(5) . .
O1 Ag5B Ag3B 146.7(2) . .
O1 Ag5B Ag4 73.55(15) . 2_876
O1 Ag5B Ag6 156.7(2) . .
O1 Ag5B S1B 93.7(6) . .
O1 Ag5B S3 107.8(2) . .
O5 Ag5B Ag3B 82.4(2) . .
O5 Ag5B Ag4 151.7(2) . 2_876
O5 Ag5B Ag6 78.14(17) . .
O5 Ag5B S1B 100.6(5) . .
O5 Ag5B S3 105.9(2) . .
O5 Ag5B O1 104.4(3) . .
Ag2 Ag5 Ag6 135.75(16) . .
Ag3 Ag5 Ag2 89.02(13) . .
Ag3 Ag5 Ag4 115.94(18) . 2_876
Ag3 Ag5 Ag6 57.19(12) . .
Ag4 Ag5 Ag2 74.31(8) 2_876 .
Ag4 Ag5 Ag6 94.37(15) 2_876 .
S1 Ag5 Ag2 48.3(5) . .
S1 Ag5 Ag3 50.5(5) . .
S1 Ag5 Ag4 116.5(5) . 2_876
S1 Ag5 Ag6 107.7(5) . .
S3 Ag5 Ag2 126.21(15) . .
S3 Ag5 Ag3 100.2(2) . .
S3 Ag5 Ag4 53.91(10) . 2_876
S3 Ag5 Ag6 48.27(9) . .
S3 Ag5 S1 145.1(5) . .
O1 Ag5 Ag2 68.93(16) . .
O1 Ag5 Ag3 149.7(2) . .
O1 Ag5 Ag4 78.91(16) . 2_876
O1 Ag5 Ag6 152.0(2) . .
O1 Ag5 S1 99.5(5) . .
O1 Ag5 S3 109.6(2) . .
Ag1 Ag6 Ag5B 92.46(8) 2_876 .
Ag1 Ag6 Ag5 88.87(8) 2_876 .
Ag3 Ag6 Ag1 109.40(6) . 2_876
Ag3 Ag6 Ag5 54.26(11) . .
Ag3B Ag6 Ag1 115.27(6) . 2_876
Ag3B Ag6 Ag5B 55.90(13) . .
S2 Ag6 Ag1 105.2(4) . 2_876
S2 Ag6 Ag3B 52.3(7) . .
S2 Ag6 Ag5B 106.9(6) . .
S2 Ag6 S3 135.7(3) . .
S2B Ag6 Ag1 104.9(4) . 2_876
S2B Ag6 Ag3 49.7(6) . .
S2B Ag6 Ag5 103.1(6) . .
S3 Ag6 Ag1 50.85(2) . 2_876
S3 Ag6 Ag3 97.33(7) . .
S3 Ag6 Ag3B 100.07(8) . .
S3 Ag6 Ag5B 49.48(10) . .
S3 Ag6 Ag5 48.13(9) . .
S3 Ag6 S2B 134.3(3) . .
O3 Ag6 Ag1 80.47(9) . 2_876
O3 Ag6 Ag3 152.45(13) . .
O3 Ag6 Ag3B 151.28(13) . .
O3 Ag6 Ag5B 151.47(14) . .
O3 Ag6 Ag5 153.29(14) . .
O3 Ag6 S2 101.7(6) . .
O3 Ag6 S2B 103.3(6) . .
O3 Ag6 S3 108.22(10) . .
O3 Ag6 O6 92.83(15) . .
O6 Ag6 Ag1 148.77(12) . 2_876
O6 Ag6 Ag3 90.59(13) . .
O6 Ag6 Ag3B 84.75(13) . .
O6 Ag6 Ag5B 78.93(13) . .
O6 Ag6 Ag5 83.65(13) . .
O6 Ag6 S2 106.1(5) . .
O6 Ag6 S2B 106.3(4) . .
O6 Ag6 S3 104.35(11) . .
Ag1 S1 Ag2 87.8(6) . .
Ag1 S1 Ag5 137.6(9) . .
Ag2 S1 Ag5 80.3(6) . .
Ag3 S1 Ag1 84.4(7) . .
Ag3 S1 Ag2 127.3(8) . .
Ag3 S1 Ag5 71.6(5) . .
C1 S1 Ag1 114.8(7) . .
C1 S1 Ag2 115.5(10) . .
C1 S1 Ag3 115.1(10) . .
C1 S1 Ag5 107.1(7) . .
Ag2 S1B Ag1 82.2(5) . .
Ag3B S1B Ag1 87.0(7) . .
Ag3B S1B Ag2 134.9(8) . .
Ag3B S1B Ag5B 71.8(5) . .
Ag5B S1B Ag1 142.1(8) . .
Ag5B S1B Ag2 90.9(6) . .
C1 S1B Ag1 104.7(6) . .
C1 S1B Ag2 113.6(10) . .
C1 S1B Ag3B 111.5(9) . .
C1 S1B Ag5B 112.1(7) . .
C2 C1 S1 107.8(8) . .
C2 C1 S1B 107.8(7) . .
C2 C1 C3 112.4(4) . .
C3 C1 S1 102.8(6) . .
C3 C1 S1B 109.6(6) . .
C4 C1 S1 112.2(6) . .
C4 C1 S1B 105.4(6) . .
C4 C1 C2 111.5(4) . .
C4 C1 C3 109.9(4) . .
C1 C2 H2A 109.5 . .
C1 C2 H2B 109.5 . .
C1 C2 H2C 109.5 . .
H2A C2 H2B 109.5 . .
H2A C2 H2C 109.5 . .
H2B C2 H2C 109.5 . .
C1 C3 H3A 109.5 . .
C1 C3 H3B 109.5 . .
C1 C3 H3C 109.5 . .
H3A C3 H3B 109.5 . .
H3A C3 H3C 109.5 . .
H3B C3 H3C 109.5 . .
C1 C4 H4A 109.5 . .
C1 C4 H4B 109.5 . .
C1 C4 H4C 109.5 . .
H4A C4 H4B 109.5 . .
H4A C4 H4C 109.5 . .
H4B C4 H4C 109.5 . .
Ag2 S2 Ag4 95.1(8) 2_876 .
Ag2 S2 Ag6 85.7(9) 2_876 .
Ag3B S2 Ag2 131.3(3) . 2_876
Ag3B S2 Ag4 75.9(8) . .
Ag3B S2 Ag6 72.5(8) . .
Ag6 S2 Ag4 137.9(6) . .
C5 S2 Ag2 118.6(12) . 2_876
C5 S2 Ag3B 109.9(11) . .
C5 S2 Ag4 105.1(13) . .
C5 S2 Ag6 111.3(13) . .
Ag2 S2B Ag6 81.4(8) 2_876 .
Ag3 S2B Ag2 124.7(3) . 2_876
Ag3 S2B Ag4 73.0(8) . .
Ag3 S2B Ag6 73.2(7) . .
Ag4 S2B Ag2 98.5(8) . 2_876
Ag4 S2B Ag6 138.3(6) . .
C5 S2B Ag2 116.6(12) . 2_876
C5 S2B Ag3 117.0(12) . .
C5 S2B Ag4 112.0(13) . .
C5 S2B Ag6 104.8(12) . .
C6 C5 S2 109.0(9) . .
C6 C5 S2B 108.2(9) . .
C6 C5 C8 111.0(5) . .
C7 C5 S2 105.1(11) . .
C7 C5 S2B 110.2(11) . .
C7 C5 C6 110.6(5) . .
C7 C5 C8 112.1(5) . .
C8 C5 S2 108.8(10) . .
C8 C5 S2B 104.5(10) . .
C5 C6 H6A 109.5 . .
C5 C6 H6B 109.5 . .
C5 C6 H6C 109.5 . .
H6A C6 H6B 109.5 . .
H6A C6 H6C 109.5 . .
H6B C6 H6C 109.5 . .
C5 C7 H7A 109.5 . .
C5 C7 H7B 109.5 . .
C5 C7 H7C 109.5 . .
H7A C7 H7B 109.5 . .
H7A C7 H7C 109.5 . .
H7B C7 H7C 109.5 . .
C5 C8 H8A 109.5 . .
C5 C8 H8B 109.5 . .
C5 C8 H8C 109.5 . .
H8A C8 H8B 109.5 . .
H8A C8 H8C 109.5 . .
H8B C8 H8C 109.5 . .
Ag1 S3 Ag4 90.04(3) 2_876 2_876
Ag1 S3 Ag5B 134.43(12) 2_876 .
Ag1 S3 Ag5 130.51(12) 2_876 .
Ag1 S3 Ag6 77.20(3) 2_876 .
Ag4 S3 Ag5 71.89(9) 2_876 .
Ag4 S3 Ag6 134.34(4) 2_876 .
Ag5B S3 Ag4 78.51(9) . 2_876
Ag5B S3 Ag6 80.06(12) . .
Ag5 S3 Ag6 83.61(12) . .
C9 S3 Ag1 115.13(14) . 2_876
C9 S3 Ag4 112.43(15) . 2_876
C9 S3 Ag5B 109.98(18) . .
C9 S3 Ag5 114.36(18) . .
C9 S3 Ag6 112.68(15) . .
C10 C9 S3 108.5(3) . .
C10 C9 C11 110.0(5) . .
C11 C9 S3 106.9(3) . .
C12 C9 S3 108.2(3) . .
C12 C9 C10 112.2(5) . .
C12 C9 C11 110.9(5) . .
C9 C10 H10A 109.5 . .
C9 C10 H10B 109.5 . .
C9 C10 H10C 109.5 . .
H10A C10 H10B 109.5 . .
H10A C10 H10C 109.5 . .
H10B C10 H10C 109.5 . .
C9 C11 H11A 109.5 . .
C9 C11 H11B 109.5 . .
C9 C11 H11C 109.5 . .
H11A C11 H11B 109.5 . .
H11A C11 H11C 109.5 . .
H11B C11 H11C 109.5 . .
C9 C12 H12A 109.5 . .
C9 C12 H12B 109.5 . .
C9 C12 H12C 109.5 . .
H12A C12 H12B 109.5 . .
H12A C12 H12C 109.5 . .
H12B C12 H12C 109.5 . .
C25 O1 Ag5B 129.7(3) . .
C25 O1 Ag5 126.2(4) . .
C25 O2 Ag4 119.9(3) . 2_876
O1 C25 O2 130.6(4) . .
O1 C25 C26 115.0(5) . .
O2 C25 C26 114.4(5) . .
F1 C26 C25 113.8(5) . .
F2 C26 C25 114.1(6) . .
F2 C26 F1 104.0(6) . .
F2 C26 F3 104.4(6) . .
F3 C26 C25 110.7(5) . .
F3 C26 F1 109.2(6) . .
C27 O3 Ag6 123.5(3) . .
C27 O4 Ag1 123.3(3) . 2_876
O3 C27 C28 115.8(4) . .
O4 C27 O3 130.3(4) . .
O4 C27 C28 113.9(4) . .
F4 C28 C27 113.3(5) . .
F5 C28 C27 114.7(5) . .
F5 C28 F4 104.8(6) . .
F6 C28 C27 111.8(5) . .
F6 C28 F4 104.7(6) . .
F6 C28 F5 106.8(5) . .
C29 O5 Ag5B 124.5(4) . .
C29 O6 Ag6 123.6(4) . .
O5 C29 C30 110.4(6) . .
O6 C29 O5 133.3(6) . .
O6 C29 C30 113.8(6) . .
F7A C30 C29 109.9(10) . .
F8A C30 C29 113.7(7) . .
F8A C30 F7A 101.7(13) . .
F9A C30 C29 113.6(10) . .
F9A C30 F7A 102.1(15) . .
F9A C30 F8A 114.5(13) . .
F7B C30 C29 107.2(7) . .
F8B C30 C29 119.1(8) . .
F8B C30 F7B 103.9(11) . .
F8B C30 F9B 107.7(12) . .
F9B C30 C29 109.4(8) . .
F9B C30 F7B 109.2(11) . .
F7C C30 C29 108.1(7) . .
F8C C30 C29 117.5(8) . .
F8C C30 F7C 101.6(11) . .
F8C C30 F9C 113.0(15) . .
F9C C30 C29 112.4(12) . .
F9C C30 F7C 102.5(15) . .
C37 N1 Ag1 142.3(5) . .
N1 C37 C38 178.0(6) . .
C37 C38 H38A 109.5 . .
C37 C38 H38B 109.5 . .
C37 C38 H38C 109.5 . .
H38A C38 H38B 109.5 . .
H38A C38 H38C 109.5 . .
H38B C38 H38C 109.5 . .
C39 N2 Ag2 172.8(6) . .
N2 C39 C40 178.3(7) . .
C39 C40 H40A 109.5 . .
C39 C40 H40B 109.5 . .
C39 C40 H40C 109.5 . .
H40A C40 H40B 109.5 . .
H40A C40 H40C 109.5 . .
H40B C40 H40C 109.5 . .
C41 N3 Ag4 157.2(6) . .
N3 C41 C42 179.9(9) . .
C41 C42 H42A 109.5 . .
C41 C42 H42B 109.5 . .
C41 C42 H42C 109.5 . .
H42A C42 H42B 109.5 . .
H42A C42 H42C 109.5 . .
H42B C42 H42C 109.5 . .
Ag8 Ag7 Ag12 119.61(16) . .
S4 Ag7 Ag8 50.21(10) . .
S4 Ag7 Ag12 100.86(14) . .
S4 Ag7 S6 124.6(2) . 2_765
S6 Ag7 Ag8 97.21(16) 2_765 .
S6 Ag7 Ag12 52.56(9) 2_765 .
N4 Ag7 Ag8 117.6(2) . .
N4 Ag7 Ag12 122.7(2) . .
N4 Ag7 S4 118.5(3) . .
N4 Ag7 S6 116.4(3) . 2_765
Ag8B Ag7B Ag13 62.09(10) . 2_765
Ag11 Ag7B Ag8B 104.06(15) . .
Ag11 Ag7B Ag13 88.77(14) . 2_765
S4 Ag7B Ag8B 47.54(10) . .
S4 Ag7B Ag11 86.31(12) . .
S4 Ag7B Ag13 105.15(17) . 2_765
S4 Ag7B S6 120.29(19) . 2_765
S6 Ag7B Ag8B 101.48(17) 2_765 .
S6 Ag7B Ag11 48.16(9) 2_765 .
S6 Ag7B Ag13 49.84(10) 2_765 2_765
N4 Ag7B Ag8B 136.1(2) . .
N4 Ag7B Ag11 117.0(2) . .
N4 Ag7B Ag13 130.0(2) . 2_765
N4 Ag7B S4 117.9(3) . .
N4 Ag7B S6 116.9(3) . 2_765
Ag9 Ag8 Ag7 90.55(9) . .
Ag9 Ag8 Ag14 103.88(7) . 2_765
Ag14 Ag8 Ag7 65.80(11) 2_765 .
S4 Ag8 Ag7 47.10(9) . .
S4 Ag8 Ag9 53.02(4) . .
S4 Ag8 Ag14 102.97(8) . 2_765
S5 Ag8 Ag7 112.83(12) 2_765 .
S5 Ag8 Ag9 92.57(5) 2_765 .
S5 Ag8 Ag14 48.44(6) 2_765 2_765
S5 Ag8 S4 132.03(8) 2_765 .
O7 Ag8 Ag7 143.75(15) . .
O7 Ag8 Ag9 78.82(11) . .
O7 Ag8 Ag14 150.34(13) . 2_765
O7 Ag8 S4 101.92(12) . .
O7 Ag8 S5 102.28(12) . 2_765
O7 Ag8 N5 114.7(2) . .
N5 Ag8 Ag7 66.8(2) . .
N5 Ag8 Ag9 156.1(2) . .
N5 Ag8 Ag14 74.49(19) . 2_765
N5 Ag8 S4 103.60(19) . .
N5 Ag8 S5 102.86(19) . 2_765
Ag7B Ag8B Ag11 122.89(11) . 2_765
Ag9B Ag8B Ag7B 97.84(9) . .
Ag9B Ag8B Ag11 67.53(4) . 2_765
S4 Ag8B Ag7B 48.67(9) . .
S4 Ag8B Ag9B 55.25(5) . .
S4 Ag8B Ag11 114.93(6) . 2_765
S5 Ag8B Ag7B 105.48(12) 2_765 .
S5 Ag8B Ag9B 114.04(7) 2_765 .
S5 Ag8B Ag11 47.85(4) 2_765 2_765
S5 Ag8B S4 140.37(10) 2_765 .
O7 Ag8B Ag7B 137.90(15) . .
O7 Ag8B Ag9B 90.55(12) . .
O7 Ag8B Ag11 98.48(11) . 2_765
O7 Ag8B S4 109.60(13) . .
O7 Ag8B S5 108.42(13) . 2_765
Ag8 Ag9 Ag10 98.42(5) . .
Ag8 Ag9 Ag12 75.41(5) . 2_765
Ag12 Ag9 Ag10 139.92(5) 2_765 .
Ag14 Ag9 Ag8 132.61(8) . .
Ag14 Ag9 Ag10 54.86(5) . .
Ag14 Ag9 Ag12 100.11(7) . 2_765
S4 Ag9 Ag8 56.11(5) . .
S4 Ag9 Ag10 48.25(3) . .
S4 Ag9 Ag12 129.18(5) . 2_765
S4 Ag9 Ag14 101.82(7) . .
S6 Ag9 Ag8 127.03(6) . .
S6 Ag9 Ag10 106.86(5) . .
S6 Ag9 Ag12 55.25(4) . 2_765
S6 Ag9 Ag14 52.15(6) . .
S6 Ag9 S4 149.95(8) . .
O8 Ag9 Ag8 85.22(13) . .
O8 Ag9 Ag10 139.96(14) . .
O8 Ag9 Ag12 79.75(14) . 2_765
O8 Ag9 Ag14 141.34(13) . .
O8 Ag9 S4 107.94(13) . .
O8 Ag9 S6 102.09(13) . .
Ag8B Ag9B Ag10 96.69(5) . .
Ag8B Ag9B Ag13 125.35(8) . .
Ag10 Ag9B Ag13 62.23(5) . .
S4 Ag9B Ag8B 52.58(5) . .
S4 Ag9B Ag10 51.17(3) . .
S4 Ag9B Ag13 109.43(7) . .
S6 Ag9B Ag8B 103.07(6) . .
S6 Ag9B Ag10 111.07(6) . .
S6 Ag9B Ag13 52.46(6) . .
S6 Ag9B S4 137.83(7) . .
O8 Ag9B Ag8B 71.31(13) . .
O8 Ag9B Ag10 150.64(13) . .
O8 Ag9B Ag13 146.45(13) . .
O8 Ag9B S4 103.48(12) . .
O8 Ag9B S6 97.90(13) . .
Ag9B Ag10 Ag13 59.18(5) . .
Ag11 Ag10 Ag9B 112.94(4) . .
Ag11 Ag10 Ag13 95.02(6) . .
Ag12 Ag10 Ag9 111.46(3) . .
Ag14 Ag10 Ag9 54.94(4) . .
Ag14 Ag10 Ag12 93.72(6) . .
S4 Ag10 Ag9 47.37(3) . .
S4 Ag10 Ag9B 52.58(3) . .
S4 Ag10 Ag11 91.44(3) . .
S4 Ag10 Ag12 101.22(3) . .
S4 Ag10 Ag13 107.87(5) . .
S4 Ag10 Ag14 101.03(4) . .
S4 Ag10 S5 128.84(3) . .
S5 Ag10 Ag9 99.51(3) . .
S5 Ag10 Ag9B 102.56(4) . .
S5 Ag10 Ag11 54.50(4) . .
S5 Ag10 Ag12 49.15(3) . .
S5 Ag10 Ag13 49.74(6) . .
S5 Ag10 Ag14 52.47(5) . .
O10 Ag10 Ag9 150.04(9) . .
O10 Ag10 Ag9B 150.10(9) . .
O10 Ag10 Ag11 82.09(9) . .
O10 Ag10 Ag12 77.63(9) . .
O10 Ag10 Ag13 148.42(10) . .
O10 Ag10 Ag14 154.99(10) . .
O10 Ag10 S4 103.64(9) . .
O10 Ag10 S5 107.08(9) . .
O12 Ag10 Ag9 93.39(11) . .
O12 Ag10 Ag9B 83.10(11) . .
O12 Ag10 Ag11 157.00(13) . .
O12 Ag10 Ag12 147.11(12) . .
O12 Ag10 Ag13 78.80(13) . .
O12 Ag10 Ag14 82.98(13) . .
O12 Ag10 S4 111.55(13) . .
O12 Ag10 S5 107.41(13) . .
O12 Ag10 O10 91.65(14) . .
Ag7B Ag11 Ag8B 127.61(11) . 2_765
Ag10 Ag11 Ag7B 78.55(11) . .
Ag10 Ag11 Ag8B 94.56(5) . 2_765
Ag10 Ag11 N7 125.2(2) . .
S5 Ag11 Ag7B 128.89(11) . .
S5 Ag11 Ag8B 46.70(4) . 2_765
S5 Ag11 Ag10 56.00(3) . .
S5 Ag11 N7 91.5(2) . .
S6 Ag11 Ag7B 53.26(10) 2_765 .
S6 Ag11 Ag8B 96.74(6) 2_765 2_765
S6 Ag11 Ag10 125.95(6) 2_765 .
S6 Ag11 S5 139.15(7) 2_765 .
S6 Ag11 O9 104.77(11) 2_765 .
S6 Ag11 N7 107.7(2) 2_765 .
O9 Ag11 Ag7B 74.80(15) . .
O9 Ag11 Ag8B 156.15(12) . 2_765
O9 Ag11 Ag10 81.19(10) . .
O9 Ag11 S5 115.08(11) . .
O9 Ag11 N7 74.9(2) . .
Ag9 Ag12 Ag7 87.08(9) 2_765 .
Ag9 Ag12 Ag10 106.62(4) 2_765 .
Ag10 Ag12 Ag7 63.30(9) . .
S5 Ag12 Ag7 107.55(10) . .
S5 Ag12 Ag9 86.87(4) . 2_765
S5 Ag12 Ag10 50.22(3) . .
S5 Ag12 S6 122.37(5) . 2_765
S6 Ag12 Ag7 47.56(9) 2_765 .
S6 Ag12 Ag9 48.93(4) 2_765 2_765
S6 Ag12 Ag10 102.75(4) 2_765 .
O9 Ag12 Ag7 61.01(14) . .
O9 Ag12 Ag9 144.73(12) . 2_765
O9 Ag12 Ag10 73.72(9) . .
O9 Ag12 S5 115.44(10) . .
O9 Ag12 S6 96.02(11) . 2_765
N7 Ag12 Ag7 139.8(3) . .
N7 Ag12 Ag9 110.5(3) . 2_765
N7 Ag12 Ag10 136.1(3) . .
N7 Ag12 S5 109.2(3) . .
N7 Ag12 S6 119.1(3) . 2_765
N7 Ag12 O9 88.6(3) . .
Ag9B Ag13 Ag7B 94.69(10) . 2_765
Ag9B Ag13 Ag10 58.59(4) . .
Ag10 Ag13 Ag7B 127.10(11) . 2_765
S5 Ag13 Ag7B 104.01(14) . 2_765
S5 Ag13 Ag9B 102.79(6) . .
S5 Ag13 Ag10 50.62(5) . .
S5 Ag13 S6 129.63(10) . .
S6 Ag13 Ag7B 48.79(10) . 2_765
S6 Ag13 Ag9B 51.89(5) . .
S6 Ag13 Ag10 107.10(6) . .
O11B Ag13 Ag7B 146.0(2) . 2_765
O11B Ag13 Ag9B 79.0(3) . .
O11B Ag13 Ag10 78.0(2) . .
O11B Ag13 S5 110.0(2) . .
O11B Ag13 S6 106.3(3) . .
N6 Ag13 Ag10 119.1(4) . .
N6 Ag13 S5 114.6(4) . .
N6 Ag13 S6 115.4(4) . .
Ag9 Ag14 Ag8 119.90(9) . 2_765
Ag10 Ag14 Ag8 100.84(7) . 2_765
Ag10 Ag14 Ag9 70.20(5) . .
S5 Ag14 Ag8 50.37(7) . 2_765
S5 Ag14 Ag9 115.54(7) . .
S5 Ag14 Ag10 56.15(5) . .
S6 Ag14 Ag8 102.22(11) . 2_765
S6 Ag14 Ag9 54.34(5) . .
S6 Ag14 Ag10 124.33(7) . .
S6 Ag14 S5 145.06(13) . .
Ag7 S4 Ag8 82.69(11) . .
Ag7 S4 Ag9 129.01(14) . .
Ag7 S4 Ag10 88.68(9) . .
Ag7B S4 Ag9B 138.89(13) . .
Ag8B S4 Ag7B 83.78(11) . .
Ag8B S4 Ag9B 72.17(5) . .
Ag8B S4 Ag10 132.14(6) . .
Ag9 S4 Ag8 70.87(4) . .
Ag9 S4 Ag10 84.38(4) . .
Ag10 S4 Ag7B 97.93(9) . .
Ag10 S4 Ag8 138.92(6) . .
Ag10 S4 Ag9B 76.25(4) . .
C13 S4 Ag7 114.7(2) . .
C13 S4 Ag7B 113.1(2) . .
C13 S4 Ag8 109.00(15) . .
C13 S4 Ag8B 111.93(15) . .
C13 S4 Ag9 114.91(15) . .
C13 S4 Ag9B 106.78(15) . .
C13 S4 Ag10 111.08(15) . .
C14 C13 S4 108.8(3) . .
C14 C13 C15 111.2(5) . .
C15 C13 S4 106.3(3) . .
C16 C13 S4 108.2(3) . .
C16 C13 C14 111.0(5) . .
C16 C13 C15 111.2(4) . .
C13 C14 H14A 109.5 . .
C13 C14 H14B 109.5 . .
C13 C14 H14C 109.5 . .
H14A C14 H14B 109.5 . .
H14A C14 H14C 109.5 . .
H14B C14 H14C 109.5 . .
C13 C15 H15A 109.5 . .
C13 C15 H15B 109.5 . .
C13 C15 H15C 109.5 . .
H15A C15 H15B 109.5 . .
H15A C15 H15C 109.5 . .
H15B C15 H15C 109.5 . .
C13 C16 H16A 109.5 . .
C13 C16 H16B 109.5 . .
C13 C16 H16C 109.5 . .
H16A C16 H16B 109.5 . .
H16A C16 H16C 109.5 . .
H16B C16 H16C 109.5 . .
Ag8 S5 Ag10 138.30(6) 2_765 .
Ag8 S5 Ag12 96.30(5) 2_765 .
Ag8B S5 Ag10 133.54(6) 2_765 .
Ag8B S5 Ag11 85.46(6) 2_765 .
Ag8B S5 Ag13 87.42(9) 2_765 .
Ag11 S5 Ag10 69.50(4) . .
Ag11 S5 Ag13 128.56(6) . .
Ag12 S5 Ag10 80.63(4) . .
Ag13 S5 Ag10 79.64(6) . .
Ag14 S5 Ag8 81.19(9) . 2_765
Ag14 S5 Ag10 71.38(6) . .
Ag14 S5 Ag12 132.08(6) . .
C17 S5 Ag8B 117.9(4) . 2_765
C17 S5 Ag10 108.4(4) . .
C17 S5 Ag11 126.2(4) . .
C17 S5 Ag13 101.9(4) . .
C17B S5 Ag8 107.9(5) . 2_765
C17B S5 Ag10 113.7(5) . .
C17B S5 Ag12 97.5(5) . .
C17B S5 Ag14 129.1(5) . .
C18 C17 S5 112.2(8) . .
C18 C17 C19 112.0(11) . .
C18 C17 C20 113.4(12) . .
C19 C17 S5 104.3(9) . .
C20 C17 S5 106.5(8) . .
C20 C17 C19 107.7(12) . .
C18B C17B S5 108.6(11) . .
C18B C17B C19B 111.2(15) . .
C18B C17B C20B 116.6(15) . .
C19B C17B S5 107.1(10) . .
C20B C17B S5 105.3(11) . .
C20B C17B C19B 107.6(13) . .
C17 C18 H18A 109.5 . .
C17 C18 H18B 109.5 . .
C17 C18 H18C 109.5 . .
H18A C18 H18B 109.5 . .
H18A C18 H18C 109.5 . .
H18B C18 H18C 109.5 . .
C17B C18B H18D 109.5 . .
C17B C18B H18E 109.5 . .
C17B C18B H18F 109.5 . .
H18D C18B H18E 109.5 . .
H18D C18B H18F 109.5 . .
H18E C18B H18F 109.5 . .
C17 C19 H19A 109.5 . .
C17 C19 H19B 109.5 . .
C17 C19 H19C 109.5 . .
H19A C19 H19B 109.5 . .
H19A C19 H19C 109.5 . .
H19B C19 H19C 109.5 . .
C17B C19B H19D 109.5 . .
C17B C19B H19E 109.5 . .
C17B C19B H19F 109.5 . .
H19D C19B H19E 109.5 . .
H19D C19B H19F 109.5 . .
H19E C19B H19F 109.5 . .
C17 C20 H20A 109.5 . .
C17 C20 H20B 109.5 . .
C17 C20 H20C 109.5 . .
H20A C20 H20B 109.5 . .
H20A C20 H20C 109.5 . .
H20B C20 H20C 109.5 . .
C17B C20B H20D 109.5 . .
C17B C20B H20E 109.5 . .
C17B C20B H20F 109.5 . .
H20D C20B H20E 109.5 . .
H20D C20B H20F 109.5 . .
H20E C20B H20F 109.5 . .
Ag7 S6 Ag12 79.87(9) 2_765 2_765
Ag7B S6 Ag9B 138.86(13) 2_765 .
Ag7B S6 Ag13 81.38(12) 2_765 .
Ag9 S6 Ag7 129.05(13) . 2_765
Ag9 S6 Ag12 75.82(5) . 2_765
Ag9B S6 Ag13 75.65(6) . .
Ag11 S6 Ag7B 78.58(9) 2_765 2_765
Ag11 S6 Ag9B 91.86(6) 2_765 .
Ag11 S6 Ag13 131.78(8) 2_765 .
Ag14 S6 Ag7 92.89(13) . 2_765
Ag14 S6 Ag9 73.51(6) . .
Ag14 S6 Ag12 133.09(7) . 2_765
C21 S6 Ag7 114.8(2) . 2_765
C21 S6 Ag7B 113.4(2) . 2_765
C21 S6 Ag9 115.00(18) . .
C21 S6 Ag9B 106.32(18) . .
C21 S6 Ag11 118.54(18) . 2_765
C21 S6 Ag12 107.32(17) . 2_765
C21 S6 Ag13 109.66(18) . .
C21 S6 Ag14 117.51(18) . .
C22 C21 S6 108.4(4) . .
C22 C21 C23 114.3(6) . .
C22 C21 C24 107.6(7) . .
C23 C21 S6 110.5(4) . .
C23 C21 C24 110.1(6) . .
C24 C21 S6 105.5(4) . .
C21 C22 H22A 109.5 . .
C21 C22 H22B 109.5 . .
C21 C22 H22C 109.5 . .
H22A C22 H22B 109.5 . .
H22A C22 H22C 109.5 . .
H22B C22 H22C 109.5 . .
C21 C23 H23A 109.5 . .
C21 C23 H23B 109.5 . .
C21 C23 H23C 109.5 . .
H23A C23 H23B 109.5 . .
H23A C23 H23C 109.5 . .
H23B C23 H23C 109.5 . .
C21 C24 H24A 109.5 . .
C21 C24 H24B 109.5 . .
C21 C24 H24C 109.5 . .
H24A C24 H24B 109.5 . .
H24A C24 H24C 109.5 . .
H24B C24 H24C 109.5 . .
C31 O7 Ag8 123.7(3) . .
C31 O7 Ag8B 111.8(3) . .
C31 O8 Ag9 120.0(4) . .
C31 O8 Ag9B 131.5(4) . .
O7 C31 O8 131.7(5) . .
O7 C31 C32 116.1(5) . .
O8 C31 C32 112.0(5) . .
F10 C32 C31 113.0(5) . .
F10 C32 F12 102.1(6) . .
F11 C32 C31 115.4(5) . .
F11 C32 F10 110.0(5) . .
F11 C32 F12 105.6(6) . .
F12 C32 C31 109.6(5) . .
C33 O9 Ag11 119.8(3) . .
C33 O9 Ag12 124.4(3) . .
C33 O10 Ag10 122.8(3) . .
O9 C33 C34 114.8(4) . .
O10 C33 O9 130.6(4) . .
O10 C33 C34 114.5(4) . .
F13 C34 C33 114.5(6) . .
F13 C34 F14 117.3(10) . .
F13 C34 F15 98.8(8) . .
F14 C34 C33 112.6(8) . .
F14 C34 F15 102.6(9) . .
F15 C34 C33 108.8(5) . .
F13B C34 C33 112.6(7) . .
F13B C34 F14B 107.5(8) . .
F13B C34 F15B 108.2(10) . .
F14B C34 C33 112.5(5) . .
F15B C34 C33 113.0(7) . .
F15B C34 F14B 102.4(7) . .
C35B O11B Ag13 124.5(7) . .
C35 O12 Ag10 125.6(7) . .
C35B O12 Ag10 121.3(7) . .
O11 C35 C36 119.3(10) . .
O12 C35 O11 126.4(12) . .
O12 C35 C36 113.8(10) . .
O11B C35B C36B 114.0(9) . .
O12 C35B O11B 137.1(12) . .
O12 C35B C36B 108.9(10) . .
F16 C36 C35 111.7(13) . .
F17 C36 C35 106.1(13) . .
F17 C36 F16 100.7(14) . .
F17 C36 F18 106.0(16) . .
F18 C36 C35 126.6(15) . .
F18 C36 F16 102.8(14) . .
F16 C36B C35B 114.5(12) . .
F16 C36B F18 101.4(12) . .
F16 C36B F16B 31.1(7) . .
F16 C36B F17B 82.9(11) . .
F16 C36B F18B 131.5(16) . .
F17 C36B C35B 121.8(14) . .
F17 C36B F16 113.8(17) . .
F17 C36B F18 110.4(14) . .
F17 C36B F16B 135(2) . .
F17 C36B F17B 39.9(9) . .
F17 C36B F18B 70.9(10) . .
F18 C36B C35B 89.8(12) . .
F16B C36B C35B 103.1(11) . .
F16B C36B F18 72.3(9) . .
F17B C36B C35B 120.6(14) . .
F17B C36B F18 144.7(17) . .
F17B C36B F16B 113.0(12) . .
F17B C36B F18B 110.3(11) . .
F18B C36B C35B 98.6(11) . .
F18B C36B F18 42.0(7) . .
F18B C36B F16B 110.1(11) . .
C36B F16 F17B 49.8(6) . .
F16B F16 C36B 79.4(16) . .
F16B F16 F17B 127(2) . .
C36B F17 F18B 59.8(8) . .
F17B F17 C36B 80.1(15) . .
F17B F17 F18B 139(2) . .
C36B F18 F16B 51.8(6) . .
F18B F18 C36B 64.7(10) . .
F18B F18 F16B 111.6(15) . .
C36B F16B F18 55.9(8) . .
F16 F16B C36B 69.5(17) . .
F16 F16B F18 121.6(19) . .
C36B F17B F16 47.3(9) . .
F17 F17B C36B 60.0(16) . .
F17 F17B F16 99.0(18) . .
C36B F18B F17 49.3(10) . .
F18 F18B C36B 73.3(12) . .
F18 F18B F17 119.4(14) . .
C43 N4 Ag7 164.8(6) . .
C43 N4 Ag7B 172.7(6) . .
N4 C43 C44 178.4(9) . .
C43 C44 H44A 109.5 . .
C43 C44 H44B 109.5 . .
C43 C44 H44C 109.5 . .
H44A C44 H44B 109.5 . .
H44A C44 H44C 109.5 . .
H44B C44 H44C 109.5 . .
C45 N5 Ag8 157.2(7) . .
N5 C45 C46 172.3(9) . .
C45 C46 H46A 109.5 . .
C45 C46 H46B 109.5 . .
C45 C46 H46C 109.5 . .
H46A C46 H46B 109.5 . .
H46A C46 H46C 109.5 . .
H46B C46 H46C 109.5 . .
N6 C47 C48 162(2) . .
C47 C48 H48A 108.7 . .
C47 C48 H48B 109.8 . .
C47 C48 H48C 109.9 . .
H48A C48 H48B 109.4 . .
H48A C48 H48C 109.5 . .
H48B C48 H48C 109.5 . .
C49 N7 Ag12 171.0(10) . .
N7 C49 C50 179.6(17) . .
C49 C50 H50A 109.5 . .
C49 C50 H50B 109.5 . .
C49 C50 H50C 109.5 . .
H50A C50 H50B 109.5 . .
H50A C50 H50C 109.5 . .
H50B C50 H50C 109.5 . .
N8 C51 C52 179.7(13) . .
C51 C52 H52A 109.5 . .
C51 C52 H52B 109.5 . .
C51 C52 H52C 109.5 . .
H52A C52 H52B 109.5 . .
H52A C52 H52C 109.5 . .
H52B C52 H52C 109.5 . .

loop_
_geom_bond_atom_site_label_1
_geom_bond_atom_site_label_2
_geom_bond_distance
_geom_bond_site_symmetry_2
Ag1 Ag3 3.215(3) .
Ag1 Ag6 3.1266(5) 2_876
Ag1 S1 2.399(15) .
Ag1 S1B 2.634(15) .
Ag1 S3 2.4865(10) 2_876
Ag1 O4 2.506(4) 2_876
Ag1 N1 2.386(4) .
Ag2 Ag5 3.295(4) .
Ag2 S1 2.49(2) .
Ag2 S1B 2.52(2) .
Ag2 S2 2.48(3) 2_876
Ag2 S2B 2.53(3) 2_876
Ag2 N2 2.221(5) .
Ag3 Ag4 2.908(3) .
Ag3 Ag5 2.932(7) .
Ag3 Ag6 3.036(4) .
Ag3 S1 2.39(2) .
Ag3 S2B 2.42(3) .
Ag3B Ag4 3.107(4) .
Ag3B Ag5B 2.884(7) .
Ag3B Ag6 2.896(4) .
Ag3B S1B 2.43(2) .
Ag3B S2 2.40(3) .
Ag4 Ag5B 3.163(5) 2_876
Ag4 Ag5 2.953(5) 2_876
Ag4 S2 2.64(3) .
Ag4 S2B 2.47(3) .
Ag4 S3 2.5103(10) 2_876
Ag4 O2 2.380(3) 2_876
Ag4 N3 2.437(5) .
Ag5B Ag4 3.163(5) 2_876
Ag5B Ag6 3.225(5) .
Ag5B S1B 2.490(14) .
Ag5B S3 2.489(5) .
Ag5B O1 2.460(6) .
Ag5B O5 2.382(6) .
Ag5 Ag4 2.952(5) 2_876
Ag5 Ag6 3.362(5) .
Ag5 S1 2.615(15) .
Ag5 S3 2.519(5) .
Ag5 O1 2.373(7) .
Ag6 Ag1 3.1267(5) 2_876
Ag6 S2 2.49(3) .
Ag6 S2B 2.66(3) .
Ag6 S3 2.5248(10) .
Ag6 O3 2.403(3) .
Ag6 O6 2.404(3) .
S1 C1 1.88(2) .
S1B C1 1.894(19) .
C1 C2 1.499(7) .
C1 C3 1.518(6) .
C1 C4 1.494(6) .
C2 H2A 0.9600 .
C2 H2B 0.9600 .
C2 H2C 0.9600 .
C3 H3A 0.9600 .
C3 H3B 0.9600 .
C3 H3C 0.9600 .
C4 H4A 0.9600 .
C4 H4B 0.9600 .
C4 H4C 0.9600 .
S2 Ag2 2.48(3) 2_876
S2 C5 1.886(7) .
S2B Ag2 2.53(3) 2_876
S2B C5 1.885(7) .
C5 C6 1.504(7) .
C5 C7 1.500(7) .
C5 C8 1.515(8) .
C6 H6A 0.9600 .
C6 H6B 0.9600 .
C6 H6C 0.9600 .
C7 H7A 0.9600 .
C7 H7B 0.9600 .
C7 H7C 0.9600 .
C8 H8A 0.9600 .
C8 H8B 0.9600 .
C8 H8C 0.9600 .
S3 Ag1 2.4865(10) 2_876
S3 Ag4 2.5104(10) 2_876
S3 C9 1.879(4) .
C9 C10 1.506(7) .
C9 C11 1.507(7) .
C9 C12 1.492(7) .
C10 H10A 0.9600 .
C10 H10B 0.9600 .
C10 H10C 0.9600 .
C11 H11A 0.9600 .
C11 H11B 0.9600 .
C11 H11C 0.9600 .
C12 H12A 0.9600 .
C12 H12B 0.9600 .
C12 H12C 0.9600 .
O1 C25 1.217(6) .
O2 Ag4 2.380(3) 2_876
O2 C25 1.229(6) .
C25 C26 1.541(7) .
C26 F1 1.307(8) .
C26 F2 1.289(8) .
C26 F3 1.297(8) .
O3 C27 1.220(6) .
O4 Ag1 2.506(4) 2_876
O4 C27 1.218(6) .
C27 C28 1.530(7) .
C28 F4 1.300(7) .
C28 F5 1.297(6) .
C28 F6 1.295(7) .
O5 C29 1.280(8) .
O6 C29 1.199(7) .
C29 C30 1.541(9) .
C30 F7A 1.358(8) .
C30 F8A 1.341(7) .
C30 F9A 1.332(8) .
C30 F7B 1.375(7) .
C30 F8B 1.311(7) .
C30 F9B 1.350(7) .
C30 F7C 1.357(7) .
C30 F8C 1.333(7) .
C30 F9C 1.353(8) .
N1 C37 1.118(6) .
C37 C38 1.450(7) .
C38 H38A 0.9600 .
C38 H38B 0.9600 .
C38 H38C 0.9600 .
N2 C39 1.125(7) .
C39 C40 1.441(8) .
C40 H40A 0.9600 .
C40 H40B 0.9600 .
C40 H40C 0.9600 .
N3 C41 1.141(8) .
C41 C42 1.433(9) .
C42 H42A 0.9600 .
C42 H42B 0.9600 .
C42 H42C 0.9600 .
Ag7 Ag8 3.319(5) .
Ag7 Ag12 3.334(4) .
Ag7 S4 2.451(5) .
Ag7 S6 2.499(6) 2_765
Ag7 N4 2.289(7) .
Ag7B Ag8B 3.331(6) .
Ag7B Ag11 3.102(4) .
Ag7B Ag13 3.333(6) 2_765
Ag7B S4 2.517(6) .
Ag7B S6 2.536(6) 2_765
Ag7B N4 2.237(7) .
Ag8 Ag9 2.9258(17) .
Ag8 Ag14 3.214(3) 2_765
Ag8 S4 2.571(2) .
Ag8 S5 2.505(2) 2_765
Ag8 O7 2.484(4) .
Ag8 N5 2.489(7) .
Ag8B Ag9B 2.964(2) .
Ag8B Ag11 3.366(2) 2_765
Ag8B S4 2.472(2) .
Ag8B S5 2.457(2) 2_765
Ag8B O7 2.332(4) .
Ag9 Ag10 3.3465(14) .
Ag9 Ag12 3.1729(16) 2_765
Ag9 Ag14 2.911(2) .
Ag9 S4 2.4738(16) .
Ag9 S6 2.4671(16) .
Ag9 O8 2.384(4) .
Ag9B Ag10 3.1283(14) .
Ag9B Ag13 3.148(2) .
Ag9B S4 2.5578(16) .
Ag9B S6 2.5568(17) .
Ag9B O8 2.445(4) .
Ag10 Ag11 2.8798(13) .
Ag10 Ag12 3.2724(12) .
Ag10 Ag13 3.244(2) .
Ag10 Ag14 2.908(2) .
Ag10 S4 2.5089(11) .
Ag10 S5 2.5488(11) .
Ag10 O10 2.391(3) .
Ag10 O12 2.382(4) .
Ag11 Ag8B 3.366(2) 2_765
Ag11 S5 2.5028(16) .
Ag11 S6 2.3575(17) 2_765
Ag11 O9 2.481(4) .
Ag11 N7 2.971(10) .
Ag12 Ag9 3.1729(16) 2_765
Ag12 S5 2.5088(15) .
Ag12 S6 2.6889(16) 2_765
Ag12 O9 2.465(4) .
Ag12 N7 2.315(10) .
Ag13 Ag7B 3.333(6) 2_765
Ag13 S5 2.516(3) .
Ag13 S6 2.577(3) .
Ag13 O11B 2.322(9) .
Ag13 N6 2.408(16) .
Ag14 Ag8 3.214(3) 2_765
Ag14 S5 2.434(2) .
Ag14 S6 2.398(2) .
S4 C13 1.885(4) .
C13 C14 1.499(7) .
C13 C15 1.527(6) .
C13 C16 1.494(7) .
C14 H14A 0.9600 .
C14 H14B 0.9600 .
C14 H14C 0.9600 .
C15 H15A 0.9600 .
C15 H15B 0.9600 .
C15 H15C 0.9600 .
C16 H16A 0.9600 .
C16 H16B 0.9600 .
C16 H16C 0.9600 .
S5 Ag8 2.505(2) 2_765
S5 Ag8B 2.457(2) 2_765
S5 C17 1.933(11) .
S5 C17B 1.846(15) .
C17 C18 1.462(16) .
C17 C19 1.571(19) .
C17 C20 1.516(19) .
C17B C18B 1.45(2) .
C17B C19B 1.52(2) .
C17B C20B 1.52(2) .
C18 H18A 0.9600 .
C18 H18B 0.9600 .
C18 H18C 0.9600 .
C18B H18D 0.9600 .
C18B H18E 0.9600 .
C18B H18F 0.9600 .
C19 H19A 0.9600 .
C19 H19B 0.9600 .
C19 H19C 0.9600 .
C19B H19D 0.9600 .
C19B H19E 0.9600 .
C19B H19F 0.9600 .
C20 H20A 0.9600 .
C20 H20B 0.9600 .
C20 H20C 0.9600 .
C20B H20D 0.9600 .
C20B H20E 0.9600 .
C20B H20F 0.9600 .
S6 Ag7 2.499(6) 2_765
S6 Ag7B 2.536(6) 2_765
S6 Ag11 2.3576(17) 2_765
S6 Ag12 2.6889(16) 2_765
S6 C21 1.864(4) .
C21 C22 1.467(9) .
C21 C23 1.475(8) .
C21 C24 1.546(10) .
C22 H22A 0.9600 .
C22 H22B 0.9600 .
C22 H22C 0.9600 .
C23 H23A 0.9600 .
C23 H23B 0.9600 .
C23 H23C 0.9600 .
C24 H24A 0.9600 .
C24 H24B 0.9600 .
C24 H24C 0.9600 .
O7 C31 1.221(7) .
O8 C31 1.242(7) .
C31 C32 1.548(8) .
C32 F10 1.300(7) .
C32 F11 1.273(7) .
C32 F12 1.344(8) .
O9 C33 1.231(6) .
O10 C33 1.211(6) .
C33 C34 1.549(7) .
C34 F13 1.306(7) .
C34 F14 1.321(7) .
C34 F15 1.326(6) .
C34 F13B 1.307(7) .
C34 F14B 1.320(6) .
C34 F15B 1.319(7) .
O11 C35 1.205(14) .
O11B C35B 1.262(14) .
O12 C35 1.173(9) .
O12 C35B 1.213(10) .
C35 C36 1.52(2) .
C35B C36B 1.67(2) .
C36 F16 1.322(8) .
C36 F17 1.313(8) .
C36 F18 1.318(8) .
C36B F16 1.27(2) .
C36B F17 1.16(2) .
C36B F18 1.40(2) .
C36B F16B 1.327(8) .
C36B F17B 1.315(8) .
C36B F18B 1.319(8) .
F16 F16B 0.698(15) .
F16 F17B 1.709(17) .
F17 F17B 0.857(17) .
F17 F18B 1.442(16) .
F18 F16B 1.610(18) .
F18 F18B 0.977(15) .
N4 C43 1.114(7) .
C43 C44 1.458(9) .
C44 H44A 0.9600 .
C44 H44B 0.9600 .
C44 H44C 0.9600 .
N5 C45 1.141(9) .
C45 C46 1.455(10) .
C46 H46A 0.9600 .
C46 H46B 0.9600 .
C46 H46C 0.9600 .
N6 C47 1.129(8) .
C47 C48 1.473(8) .
C48 H48A 0.9611 .
C48 H48B 0.9599 .
C48 H48C 0.9595 .
N7 C49 1.126(13) .
C49 C50 1.441(17) .
C50 H50A 0.9600 .
C50 H50B 0.9600 .
C50 H50C 0.9600 .
N8 C51 1.067(10) .
C51 C52 1.395(10) .
C52 H52A 0.9600 .
C52 H52B 0.9600 .
C52 H52C 0.9600 .

loop_
_geom_torsion_atom_site_label_1
_geom_torsion_atom_site_label_2
_geom_torsion_atom_site_label_3
_geom_torsion_atom_site_label_4
_geom_torsion
_geom_torsion_site_symmetry_1
_geom_torsion_site_symmetry_2
_geom_torsion_site_symmetry_3
_geom_torsion_site_symmetry_4
Ag1 S1 C1 S1B 166(11) . . . .
Ag1 S1 C1 C2 75.2(10) . . . .
Ag1 S1 C1 C3 -43.6(11) . . . .
Ag1 S1 C1 C4 -161.7(7) . . . .
Ag1 S1B C1 S1 -12(9) . . . .
Ag1 S1B C1 C2 79.7(8) . . . .
Ag1 S1B C1 C3 -42.8(10) . . . .
Ag1 S1B C1 C4 -161.1(6) . . . .
Ag1 S3 C9 C10 -171.6(4) 2_876 . . .
Ag1 S3 C9 C11 69.8(4) 2_876 . . .
Ag1 S3 C9 C12 -49.7(4) 2_876 . . .
Ag1 O4 C27 O3 21.2(9) 2_876 . . .
Ag1 O4 C27 C28 -158.0(4) 2_876 . . .
Ag2 S1 C1 S1B -94(10) . . . .
Ag2 S1 C1 C2 175.1(5) . . . .
Ag2 S1 C1 C3 56.3(7) . . . .
Ag2 S1 C1 C4 -61.7(7) . . . .
Ag2 S1B C1 S1 76(10) . . . .
Ag2 S1B C1 C2 167.6(5) . . . .
Ag2 S1B C1 C3 45.0(8) . . . .
Ag2 S1B C1 C4 -73.2(6) . . . .
Ag2 S2 C5 S2B -102(18) 2_876 . . .
Ag2 S2 C5 C6 175.8(11) 2_876 . . .
Ag2 S2 C5 C7 57.3(16) 2_876 . . .
Ag2 S2 C5 C8 -63.0(17) 2_876 . . .
Ag2 S2B C5 S2 71(18) 2_876 . . .
Ag2 S2B C5 C6 170.3(11) 2_876 . . .
Ag2 S2B C5 C7 49.2(16) 2_876 . . .
Ag2 S2B C5 C8 -71.4(15) 2_876 . . .
Ag3 S1 C1 S1B 71(10) . . . .
Ag3 S1 C1 C2 -20.5(8) . . . .
Ag3 S1 C1 C3 -139.3(6) . . . .
Ag3 S1 C1 C4 102.7(8) . . . .
Ag3 S2B C5 S2 -95(18) . . . .
Ag3 S2B C5 C6 4.1(18) . . . .
Ag3 S2B C5 C7 -117.0(13) . . . .
Ag3 S2B C5 C8 122.4(13) . . . .
Ag3B S1B C1 S1 -104(10) . . . .
Ag3B S1B C1 C2 -12.9(8) . . . .
Ag3B S1B C1 C3 -135.4(5) . . . .
Ag3B S1B C1 C4 106.3(7) . . . .
Ag3B S2 C5 S2B 83(18) . . . .
Ag3B S2 C5 C6 0.5(16) . . . .
Ag3B S2 C5 C7 -118.0(12) . . . .
Ag3B S2 C5 C8 121.7(11) . . . .
Ag4 S2 C5 S2B 3(17) . . . .
Ag4 S2 C5 C6 -79.6(11) . . . .
Ag4 S2 C5 C7 161.9(7) . . . .
Ag4 S2 C5 C8 41.6(12) . . . .
Ag4 S2B C5 S2 -177(19) . . . .
Ag4 S2B C5 C6 -77.4(12) . . . .
Ag4 S2B C5 C7 161.6(8) . . . .
Ag4 S2B C5 C8 40.9(13) . . . .
Ag4 S3 C9 C10 87.2(5) 2_876 . . .
Ag4 S3 C9 C11 -31.4(4) 2_876 . . .
Ag4 S3 C9 C12 -150.9(4) 2_876 . . .
Ag4 O2 C25 O1 10.9(8) 2_876 . . .
Ag4 O2 C25 C26 -170.3(4) 2_876 . . .
Ag5B S1B C1 S1 178(11) . . . .
Ag5B S1B C1 C2 -91.2(9) . . . .
Ag5B S1B C1 C3 146.2(7) . . . .
Ag5B S1B C1 C4 28.0(11) . . . .
Ag5B S3 C9 C10 1.8(5) . . . .
Ag5B S3 C9 C11 -116.8(4) . . . .
Ag5B S3 C9 C12 123.7(4) . . . .
Ag5B O1 C25 O2 7.5(9) . . . .
Ag5B O1 C25 C26 -171.3(4) . . . .
Ag5B O5 C29 O6 13.2(13) . . . .
Ag5B O5 C29 C30 173.8(4) . . . .
Ag5 S1 C1 S1B -6(9) . . . .
Ag5 S1 C1 C2 -97.7(8) . . . .
Ag5 S1 C1 C3 143.5(7) . . . .
Ag5 S1 C1 C4 25.4(11) . . . .
Ag5 S3 C9 C10 7.7(5) . . . .
Ag5 S3 C9 C11 -110.9(4) . . . .
Ag5 S3 C9 C12 129.6(4) . . . .
Ag5 O1 C25 O2 -0.2(9) . . . .
Ag5 O1 C25 C26 -179.0(4) . . . .
Ag6 S2 C5 S2B 161(19) . . . .
Ag6 S2 C5 C6 78.8(13) . . . .
Ag6 S2 C5 C7 -39.7(13) . . . .
Ag6 S2 C5 C8 -160.0(9) . . . .
Ag6 S2B C5 S2 -17(17) . . . .
Ag6 S2B C5 C6 82.5(11) . . . .
Ag6 S2B C5 C7 -38.5(12) . . . .
Ag6 S2B C5 C8 -159.1(8) . . . .
Ag6 S3 C9 C10 -85.5(5) . . . .
Ag6 S3 C9 C11 155.9(4) . . . .
Ag6 S3 C9 C12 36.4(4) . . . .
Ag6 O3 C27 O4 3.1(8) . . . .
Ag6 O3 C27 C28 -177.6(3) . . . .
Ag6 O6 C29 O5 -17.2(12) . . . .
Ag6 O6 C29 C30 -177.4(4) . . . .
O1 C25 C26 F1 -21.8(8) . . . .
O1 C25 C26 F2 -141.0(6) . . . .
O1 C25 C26 F3 101.6(7) . . . .
O2 C25 C26 F1 159.2(6) . . . .
O2 C25 C26 F2 40.0(8) . . . .
O2 C25 C26 F3 -77.4(8) . . . .
O3 C27 C28 F4 -128.2(6) . . . .
O3 C27 C28 F5 -7.9(8) . . . .
O3 C27 C28 F6 113.8(6) . . . .
O4 C27 C28 F4 51.2(7) . . . .
O4 C27 C28 F5 171.5(6) . . . .
O4 C27 C28 F6 -66.8(7) . . . .
O5 C29 C30 F7A -12.0(16) . . . .
O5 C29 C30 F8A -125.1(10) . . . .
O5 C29 C30 F9A 101.7(15) . . . .
O5 C29 C30 F7B 147.2(10) . . . .
O5 C29 C30 F8B 29.8(14) . . . .
O5 C29 C30 F9B -94.5(12) . . . .
O5 C29 C30 F7C 68.5(12) . . . .
O5 C29 C30 F8C -177.4(12) . . . .
O5 C29 C30 F9C -43.9(18) . . . .
O6 C29 C30 F7A 152.7(15) . . . .
O6 C29 C30 F8A 39.6(12) . . . .
O6 C29 C30 F9A -93.6(15) . . . .
O6 C29 C30 F7B -48.1(11) . . . .
O6 C29 C30 F8B -165.5(13) . . . .
O6 C29 C30 F9B 70.2(13) . . . .
O6 C29 C30 F7C -126.8(11) . . . .
O6 C29 C30 F8C -12.7(14) . . . .
O6 C29 C30 F9C 120.8(18) . . . .
Ag7 S4 C13 C14 170.8(4) . . . .
Ag7 S4 C13 C15 50.9(4) . . . .
Ag7 S4 C13 C16 -68.6(4) . . . .
Ag7 S6 C21 C22 63.6(6) 2_765 . . .
Ag7 S6 C21 C23 -170.3(4) 2_765 . . .
Ag7 S6 C21 C24 -51.3(6) 2_765 . . .
Ag7B S4 C13 C14 -178.9(4) . . . .
Ag7B S4 C13 C15 61.3(4) . . . .
Ag7B S4 C13 C16 -58.2(4) . . . .
Ag7B S6 C21 C22 74.0(6) 2_765 . . .
Ag7B S6 C21 C23 -159.9(4) 2_765 . . .
Ag7B S6 C21 C24 -41.0(6) 2_765 . . .
Ag8 S4 C13 C14 -98.6(4) . . . .
Ag8 S4 C13 C15 141.5(3) . . . .
Ag8 S4 C13 C16 22.0(4) . . . .
Ag8 S5 C17B C18B 28.8(14) 2_765 . . .
Ag8 S5 C17B C19B -91.3(11) 2_765 . . .
Ag8 S5 C17B C20B 154.4(10) 2_765 . . .
Ag8 O7 C31 O8 -10.6(9) . . . .
Ag8 O7 C31 C32 174.4(4) . . . .
Ag8B S4 C13 C14 -86.3(4) . . . .
Ag8B S4 C13 C15 153.8(3) . . . .
Ag8B S4 C13 C16 34.3(4) . . . .
Ag8B S5 C17B C18B 41.2(14) 2_765 . . .
Ag8B S5 C17B C19B -78.9(11) 2_765 . . .
Ag8B S5 C17B C20B 166.8(10) 2_765 . . .
Ag8B O7 C31 O8 -13.4(8) . . . .
Ag8B O7 C31 C32 171.6(4) . . . .
Ag9 S4 C13 C14 -21.5(5) . . . .
Ag9 S4 C13 C15 -141.3(3) . . . .
Ag9 S4 C13 C16 99.2(4) . . . .
Ag9 S6 C21 C22 -105.1(5) . . . .
Ag9 S6 C21 C23 21.0(5) . . . .
Ag9 S6 C21 C24 140.0(5) . . . .
Ag9 O8 C31 O7 8.7(9) . . . .
Ag9 O8 C31 C32 -176.1(4) . . . .
Ag9B S4 C13 C14 -9.2(5) . . . .
Ag9B S4 C13 C15 -129.1(4) . . . .
Ag9B S4 C13 C16 111.4(4) . . . .
Ag9B S6 C21 C22 -116.8(5) . . . .
Ag9B S6 C21 C23 9.2(5) . . . .
Ag9B S6 C21 C24 128.2(5) . . . .
Ag9B O8 C31 O7 -2.6(10) . . . .
Ag9B O8 C31 C32 172.6(4) . . . .
Ag10 S4 C13 C14 72.1(4) . . . .
Ag10 S4 C13 C15 -47.7(4) . . . .
Ag10 S4 C13 C16 -167.2(3) . . . .
Ag10 S5 C17B C18B -149.0(12) . . . .
Ag10 S5 C17B C19B 90.9(11) . . . .
Ag10 S5 C17B C20B -23.5(12) . . . .
Ag10 O10 C33 O9 16.7(8) . . . .
Ag10 O10 C33 C34 -161.0(3) . . . .
Ag10 O12 C35 O11 9(2) . . . .
Ag10 O12 C35 C36 -162.3(8) . . . .
Ag10 O12 C35B O11B -3(2) . . . .
Ag10 O12 C35B C36B 172.4(5) . . . .
Ag11 S5 C17B C18B 134.8(12) . . . .
Ag11 S5 C17B C19B 14.7(12) . . . .
Ag11 S5 C17B C20B -99.6(11) . . . .
Ag11 S6 C21 C22 -15.4(6) 2_765 . . .
Ag11 S6 C21 C23 110.6(5) 2_765 . . .
Ag11 S6 C21 C24 -130.4(5) 2_765 . . .
Ag11 O9 C33 O10 -0.1(8) . . . .
Ag11 O9 C33 C34 177.6(3) . . . .
Ag12 S5 C17B C18B 128.0(13) . . . .
Ag12 S5 C17B C19B 7.9(11) . . . .
Ag12 S5 C17B C20B -106.5(11) . . . .
Ag12 S6 C21 C22 -23.0(6) 2_765 . . .
Ag12 S6 C21 C23 103.1(5) 2_765 . . .
Ag12 S6 C21 C24 -138.0(5) 2_765 . . .
Ag12 O9 C33 O10 17.4(8) . . . .
Ag12 O9 C33 C34 -164.9(3) . . . .
Ag13 S5 C17B C18B -58.1(14) . . . .
Ag13 S5 C17B C19B -178.2(9) . . . .
Ag13 S5 C17B C20B 67.5(12) . . . .
Ag13 S6 C21 C22 162.9(5) . . . .
Ag13 S6 C21 C23 -71.0(5) . . . .
Ag13 S6 C21 C24 47.9(5) . . . .
Ag13 O11B C35B O12 -4(3) . . . .
Ag13 O11B C35B C36B -179.3(7) . . . .
Ag13 N6 C47 C48 21(10) . . . .
Ag14 S5 C17B C18B -64.3(15) . . . .
Ag14 S5 C17B C19B 175.5(8) . . . .
Ag14 S5 C17B C20B 61.2(13) . . . .
Ag14 S6 C21 C22 171.3(5) . . . .
Ag14 S6 C21 C23 -62.7(5) . . . .
Ag14 S6 C21 C24 56.3(6) . . . .
C17 S5 C17B C18B -73(3) . . . .
C17 S5 C17B C19B 167(3) . . . .
C17 S5 C17B C20B 52(2) . . . .
O7 C31 C32 F10 -26.1(8) . . . .
O7 C31 C32 F11 -153.9(6) . . . .
O7 C31 C32 F12 87.0(7) . . . .
O8 C31 C32 F10 157.9(6) . . . .
O8 C31 C32 F11 30.1(8) . . . .
O8 C31 C32 F12 -88.9(7) . . . .
O9 C33 C34 F13 2.2(10) . . . .
O9 C33 C34 F14 139.7(9) . . . .
O9 C33 C34 F15 -107.2(7) . . . .
O9 C33 C34 F13B -70.2(10) . . . .
O9 C33 C34 F14B 51.5(7) . . . .
O9 C33 C34 F15B 166.9(8) . . . .
O10 C33 C34 F13 -179.7(9) . . . .
O10 C33 C34 F14 -42.3(9) . . . .
O10 C33 C34 F15 70.8(7) . . . .
O10 C33 C34 F13B 107.9(10) . . . .
O10 C33 C34 F14B -130.4(6) . . . .
O10 C33 C34 F15B -15.1(9) . . . .
O11 C35 C36 F16 14(2) . . . .
O11 C35 C36 F17 123.1(17) . . . .
O11 C35 C36 F18 -112.0(19) . . . .
O11B C35B C36B F16 34.2(17) . . . .
O11B C35B C36B F17 177.7(14) . . . .
O11B C35B C36B F18 -68.2(14) . . . .
O11B C35B C36B F16B 3.6(15) . . . .
O11B C35B C36B F17B 130.7(13) . . . .
O11B C35B C36B F18B -109.5(13) . . . .
O12 C35 C36 F16 -173.9(12) . . . .
O12 C35 C36 F17 -65.2(16) . . . .
O12 C35 C36 F18 60(2) . . . .
O12 C35B C36B F16 -142.7(12) . . . .
O12 C35B C36B F17 0.8(18) . . . .
O12 C35B C36B F18 114.8(12) . . . .
O12 C35B C36B F16B -173.4(11) . . . .
O12 C35B C36B F17B -46.2(15) . . . .
O12 C35B C36B F18B 73.6(12) . . . .
C35 O12 C35B O11B -112(3) . . . .
C35 O12 C35B C36B 63.9(17) . . . .
C35 C36 F16 C36B 114(9) . . . .
C35 C36 F16 F16B -110(2) . . . .
C35 C36 F16 F17B 88.6(12) . . . .
C35 C36 F17 C36B -119(15) . . . .
C35 C36 F17 F17B -74.0(19) . . . .
C35 C36 F17 F18B 118.5(11) . . . .
C35 C36 F18 C36B -158(8) . . . .
C35 C36 F18 F16B 115.2(17) . . . .
C35 C36 F18 F18B -100.3(16) . . . .
C35B O12 C35 O11 103(3) . . . .
C35B O12 C35 C36 -67.6(19) . . . .
C35B C36B F16 C36 -32(9) . . . .
C35B C36B F16 F16B -74(2) . . . .
C35B C36B F16 F17B 120.5(15) . . . .
C35B C36B F17 C36 34(15) . . . .
C35B C36B F17 F17B -101.1(19) . . . .
C35B C36B F17 F18B 88.4(12) . . . .
C35B C36B F18 C36 16(7) . . . .
C35B C36B F18 F16B 103.8(10) . . . .
C35B C36B F18 F18B -103.1(12) . . . .
C35B C36B F16B F16 116(2) . . . .
C35B C36B F16B F18 -85.5(11) . . . .
C35B C36B F17B F16 -114.4(13) . . . .
C35B C36B F17B F17 104.3(19) . . . .
C35B C36B F18B F17 -120.8(14) . . . .
C35B C36B F18B F18 80.0(12) . . . .
C36 F16 F16B C36B -5.6(16) . . . .
C36 F16 F16B F18 -26.7(18) . . . .
C36 F16 F17B C36B 4.4(18) . . . .
C36 F16 F17B F17 37.7(17) . . . .
C36 F17 F17B C36B -3.6(16) . . . .
C36 F17 F17B F16 -31.3(13) . . . .
C36 F17 F18B C36B 4.9(18) . . . .
C36 F17 F18B F18 27.8(16) . . . .
C36 F18 F16B C36B 9.3(18) . . . .
C36 F18 F16B F16 33(2) . . . .
C36 F18 F18B C36B -6.9(16) . . . .
C36 F18 F18B F17 -24.8(15) . . . .
C36B F16 F16B F18 -21(2) . . . .
C36B F16 F17B F17 33(2) . . . .
C36B F17 F17B F16 -27.7(16) . . . .
C36B F17 F18B F18 23(2) . . . .
C36B F18 F16B F16 24(3) . . . .
C36B F18 F18B F17 -18.0(16) . . . .
F16 C36 F17 C36B -2(14) . . . .
F16 C36 F17 F17B 42(2) . . . .
F16 C36 F17 F18B -125.1(16) . . . .
F16 C36 F18 C36B 72(7) . . . .
F16 C36 F18 F16B -14.6(11) . . . .
F16 C36 F18 F18B 129.9(16) . . . .
F16 C36B F17 C36 177(16) . . . .
F16 C36B F17 F17B 43(2) . . . .
F16 C36B F17 F18B -127.9(18) . . . .
F16 C36B F18 C36 -99(7) . . . .
F16 C36B F18 F16B -11.2(11) . . . .
F16 C36B F18 F18B 141.8(18) . . . .
F16 C36B F16B F18 158(2) . . . .
F16 C36B F17B F17 -141(2) . . . .
F16 C36B F18B F17 105(2) . . . .
F16 C36B F18B F18 -54(2) . . . .
F17 C36 F16 C36B 1(8) . . . .
F17 C36 F16 F16B 138(2) . . . .
F17 C36 F16 F17B -23.6(11) . . . .
F17 C36 F18 C36B -33(6) . . . .
F17 C36 F18 F16B -119.9(17) . . . .
F17 C36 F18 F18B 24.7(15) . . . .
F17 C36B F16 C36 -178(10) . . . .
F17 C36B F16 F16B 140(2) . . . .
F17 C36B F16 F17B -26.0(13) . . . .
F17 C36B F18 C36 140(8) . . . .
F17 C36B F18 F16B -132(2) . . . .
F17 C36B F18 F18B 21.0(17) . . . .
F17 C36B F16B F16 -57(3) . . . .
F17 C36B F16B F18 101(2) . . . .
F17 C36B F17B F16 141(2) . . . .
F17 C36B F18B F18 -159.2(18) . . . .
F18 C36 F16 C36B -108(10) . . . .
F18 C36 F16 F16B 29(2) . . . .
F18 C36 F16 F17B -132.9(17) . . . .
F18 C36 F17 C36B 104(16) . . . .
F18 C36 F17 F17B 149.2(19) . . . .
F18 C36 F17 F18B -18.3(11) . . . .
F18 C36B F16 C36 63(8) . . . .
F18 C36B F16 F16B 21(2) . . . .
F18 C36B F16 F17B -144.5(19) . . . .
F18 C36B F17 C36 -69(15) . . . .
F18 C36B F17 F17B 156(2) . . . .
F18 C36B F17 F18B -14.7(12) . . . .
F18 C36B F16B F16 -158(2) . . . .
F18 C36B F17B F16 100(3) . . . .
F18 C36B F17B F17 -42(3) . . . .
F18 C36B F18B F17 159.2(18) . . . .
F16B C36B F16 C36 42(9) . . . .
F16B C36B F16 F17B -166(2) . . . .
F16B C36B F17 C36 -154(16) . . . .
F16B C36B F17 F17B 71(2) . . . .
F16B C36B F17 F18B -99.7(18) . . . .
F16B C36B F18 C36 -88(7) . . . .
F16B C36B F18 F18B 153.0(17) . . . .
F16B C36B F17B F16 8.1(12) . . . .
F16B C36B F17B F17 -133(2) . . . .
F16B C36B F18B F17 132(2) . . . .
F16B C36B F18B F18 -27.4(16) . . . .
F16B F16 F17B C36B -18(3) . . . .
F16B F16 F17B F17 15(3) . . . .
F16B F18 F18B C36B 22.5(13) . . . .
F16B F18 F18B F17 5(2) . . . .
F17B C36B F16 C36 -152(10) . . . .
F17B C36B F16 F16B 166(2) . . . .
F17B C36B F17 C36 135(15) . . . .
F17B C36B F17 F18B -171(2) . . . .
F17B C36B F18 C36 167(8) . . . .
F17B C36B F18 F16B -105(3) . . . .
F17B C36B F18 F18B 48(2) . . . .
F17B C36B F16B F16 -16(2) . . . .
F17B C36B F16B F18 143(2) . . . .
F17B C36B F18B F17 6.4(13) . . . .
F17B C36B F18B F18 -152.8(19) . . . .
F17B F16 F16B C36B 14(2) . . . .
F17B F16 F16B F18 -7(4) . . . .
F17B F17 F18B C36B -14(3) . . . .
F17B F17 F18B F18 9(4) . . . .
F18B C36B F16 C36 97(8) . . . .
F18B C36B F16 F16B 55(2) . . . .
F18B C36B F16 F17B -111(2) . . . .
F18B C36B F17 C36 -55(15) . . . .
F18B C36B F17 F17B 171(2) . . . .
F18B C36B F18 C36 119(7) . . . .
F18B C36B F18 F16B -153.0(17) . . . .
F18B C36B F16B F16 -140(2) . . . .
F18B C36B F16B F18 18.8(11) . . . .
F18B C36B F17B F16 132(2) . . . .
F18B C36B F17B F17 -9(2) . . . .
F18B F17 F17B C36B 12(3) . . . .
F18B F17 F17B F16 -15(3) . . . .
F18B F18 F16B C36B -26.1(15) . . . .
F18B F18 F16B F16 -2(3) . . . .

loop_
_exptl_oxdiff_crystal_face_indexfrac_h
_exptl_oxdiff_crystal_face_indexfrac_k
_exptl_oxdiff_crystal_face_indexfrac_l
_exptl_oxdiff_crystal_face_x
_exptl_oxdiff_crystal_face_y
_exptl_oxdiff_crystal_face_z
21.9976 0.0009 -2.9984 -0.0097 -0.0103 1.0139
2.9996 -21.9999 4.0031 -0.2076 -0.9726 0.0367
2.0002 -3.9974 24.9985 -1.0078 -0.1127 0.0397
-1.9996 22.0008 3.9963 -0.1152 0.9937 -0.0019
16.9983 -10.9983 10.0018 -0.5113 -0.4668 0.7186
-1.0001 15.9985 -18.0008 0.7419 0.6672 0.0485
1.9995 -20.0015 -10.9960 0.3954 -0.9229 0.0203
1.0001 -15.9985 18.0008 -0.7419 -0.6672 -0.0485
-0.0004 -14.0023 -18.9963 0.7326 -0.6758 -0.0343
0.0004 14.0023 18.9963 -0.7326 0.6758 0.0343
-21.9976 -0.0009 2.9984 0.0097 0.0103 -1.0139
9.9987 13.9991 -16.9999 0.6351 0.5793 0.5433
-7.9993 14.9982 -16.0013 0.7022 0.6286 -0.2799
